data_4508956
loop_
_publ_author_name
'Shi, Fa-Nian'
'Cunha-Silva, Lu\'is'
'Trindade, Tito'
'Paz, Filipe A. Almeida'
'Rocha, Jo\~ao'

_publ_section_title
;
 Three-Dimensional Lanthanide&#x2212;Organic Frameworks Based on Di-,
 Tetra-, and Hexameric Clusters
;
_journal_issue 5
_journal_name_full 'Crystal Growth &amp; Design'
_journal_page_first 2098
_journal_paper_doi 10.1021/cg8004932
_journal_volume 9
_journal_year 2009
_chemical_formula_moiety 'C28 H22 Er4 N4 O23, H2 O'
_chemical_formula_sum 'C28 H24 Er4 N4 O24'
_chemical_formula_weight 1469.55
_chemical_name_systematic
; 
 ? 
;
_space_group_IT_number 2
_symmetry_cell_setting triclinic
_symmetry_space_group_name_Hall '-P 1'
_symmetry_space_group_name_H-M 'P -1'
_atom_sites_solution_hydrogens mixed
_atom_sites_solution_primary direct
_atom_sites_solution_secondary difmap
_audit_creation_date '21 April 2008'
_audit_creation_method 'SHELXL-97, manual editing plus enCIFer'
_cell_angle_alpha 86.067(2)
_cell_angle_beta 79.917(2)
_cell_angle_gamma 81.642(3)
_cell_formula_units_Z 2
_cell_length_a 8.7088(4)
_cell_length_b 14.9170(8)
_cell_length_c 15.9485(7)
_cell_measurement_reflns_used 9009
_cell_measurement_temperature 157(2)
_cell_volume 2016.21(17)
_computing_cell_refinement 'APEX2 '
_computing_data_collection 'APEX2 (Bruker, 2006)'
_computing_data_reduction 'SAINT+ (Bruker, 1997-2005)'
_computing_molecular_graphics 'DIAMOND (Brandenburg, 2006)'
_computing_publication_material 'SHELXTL '
_computing_structure_refinement 'SHELXTL '
_computing_structure_solution 'SHELXTL (Bruker 2001)'
_diffrn_ambient_temperature 157(2)
_diffrn_measured_fraction_theta_full 0.988
_diffrn_measured_fraction_theta_max 0.988
_diffrn_measurement_device_type 'Bruker X8 Kappa CCD APEX II'
_diffrn_measurement_method 'omega/phi scans'
_diffrn_radiation_monochromator graphite
_diffrn_radiation_source 'fine-focus sealed tube'
_diffrn_radiation_type MoK\a
_diffrn_radiation_wavelength 0.71073
_diffrn_reflns_av_R_equivalents 0.0452
_diffrn_reflns_av_sigmaI/netI 0.0303
_diffrn_reflns_limit_h_max 12
_diffrn_reflns_limit_h_min -12
_diffrn_reflns_limit_k_max 21
_diffrn_reflns_limit_k_min -21
_diffrn_reflns_limit_l_max 22
_diffrn_reflns_limit_l_min -22
_diffrn_reflns_number 144302
_diffrn_reflns_theta_full 30.51
_diffrn_reflns_theta_max 30.51
_diffrn_reflns_theta_min 3.68
_exptl_absorpt_coefficient_mu 8.332
_exptl_absorpt_correction_T_max 0.8511
_exptl_absorpt_correction_T_min 0.5210
_exptl_absorpt_correction_type multi-scan
_exptl_absorpt_process_details
;
 SADABS (Sheldrick, 1997)
;
_exptl_crystal_colour Pink
_exptl_crystal_density_diffrn 2.421
_exptl_crystal_density_method 'not measured'
_exptl_crystal_description Plate
_exptl_crystal_F_000 1368
_exptl_crystal_size_max 0.09
_exptl_crystal_size_mid 0.06
_exptl_crystal_size_min 0.02
_refine_diff_density_max 1.773
_refine_diff_density_min -1.669
_refine_diff_density_rms 0.235
_refine_ls_extinction_method none
_refine_ls_goodness_of_fit_ref 1.080
_refine_ls_hydrogen_treatment mixed
_refine_ls_matrix_type full
_refine_ls_number_parameters 577
_refine_ls_number_reflns 12158
_refine_ls_number_restraints 16
_refine_ls_restrained_S_all 1.079
_refine_ls_R_factor_all 0.0351
_refine_ls_R_factor_gt 0.0255
_refine_ls_shift/su_max 0.001
_refine_ls_shift/su_mean 0.000
_refine_ls_structure_factor_coef Fsqd
_refine_ls_weighting_details 'calc w=1/[\s^2^(Fo^2^)+(0.0253P)^2^+7.3911P] where P=(Fo^2^+2Fc^2^)/3'
_refine_ls_weighting_scheme calc
_refine_ls_wR_factor_gt 0.0559
_refine_ls_wR_factor_ref 0.0600
_reflns_number_gt 10425
_reflns_number_total 12158
_reflns_threshold_expression I>2\s(I)
_cod_data_source_file cg8004932sup2.cif
_cod_data_source_block 2
_cod_depositor_comments
;
The following automatic conversions were performed:

'_symmetry_cell_setting' value 'Triclinic' changed to 'triclinic'
according to /home/saulius/struct/CIF-dictionaries/cif_core.dic
dictionary named 'cif_core.dic' version 2.4.2 from 2011-04-26.

Automatic conversion script
Id: cif_fix_values 1891 2012-01-12 08:04:46Z andrius 
;
_cod_database_code 4508956

loop_
_symmetry_equiv_pos_as_xyz
'x, y, z'
'-x, -y, -z'

loop_
_atom_site_label
_atom_site_type_symbol
_atom_site_fract_x
_atom_site_fract_y
_atom_site_fract_z
_atom_site_U_iso_or_equiv
_atom_site_adp_type
_atom_site_occupancy
_atom_site_symmetry_multiplicity
_atom_site_calc_flag
_atom_site_refinement_flags
Er1 Er 0.386009(18) 0.102608(11) 0.295485(10) 0.00695(4) Uani 1 1 d .
Er2 Er 0.147204(18) 0.195968(11) 0.133527(10) 0.00642(4) Uani 1 1 d .
Er3 Er 0.422380(18) 0.340306(11) 0.201694(10) 0.00638(4) Uani 1 1 d .
Er4 Er 0.060367(18) 0.289611(11) 0.359448(10) 0.00632(4) Uani 1 1 d .
O1W O 0.2415(3) -0.0242(2) 0.33559(19) 0.0185(6) Uani 1 1 d D
H1A H 0.1322(17) -0.019(3) 0.335(3) 0.028 Uiso 1 1 d D
H1B H 0.267(5) -0.059(3) 0.385(2) 0.028 Uiso 1 1 d D
O2W O 0.6406(3) 0.14164(19) 0.28365(18) 0.0140(6) Uani 1 1 d D
H2A H 0.672(5) 0.1992(15) 0.286(3) 0.021 Uiso 1 1 d D
H2B H 0.714(4) 0.107(2) 0.243(2) 0.021 Uiso 1 1 d D
O3W O 0.3410(3) 0.0986(2) 0.04275(17) 0.0147(6) Uani 1 1 d D
H3A H 0.391(5) 0.102(3) -0.0149(10) 0.022 Uiso 1 1 d D
H3B H 0.400(4) 0.054(2) 0.074(2) 0.022 Uiso 1 1 d D
O1 O 0.3923(3) 0.19505(17) 0.17120(16) 0.0080(5) Uani 1 1 d D
H1 H 0.477(4) 0.178(3) 0.127(2) 0.012 Uiso 1 1 d D
O2 O 0.3402(3) 0.26091(17) 0.32548(16) 0.0086(5) Uani 1 1 d D
H2 H 0.382(5) 0.275(3) 0.3729(19) 0.013 Uiso 1 1 d D
O3 O 0.1310(3) 0.16044(17) 0.28207(16) 0.0080(5) Uani 1 1 d D
H3 H 0.067(4) 0.115(2) 0.298(3) 0.012 Uiso 1 1 d D
O4 O 0.1494(3) 0.32565(17) 0.21237(16) 0.0079(5) Uani 1 1 d D
H4 H 0.090(5) 0.3773(19) 0.190(3) 0.012 Uiso 1 1 d D
O5 O 0.4675(3) 0.00942(18) 0.17789(16) 0.0113(5) Uani 1 1 d .
O6 O 0.5635(3) -0.12678(19) 0.12480(17) 0.0141(6) Uani 1 1 d .
O7 O 0.6705(3) -0.10624(19) 0.56098(17) 0.0160(6) Uani 1 1 d .
O8 O 0.8428(3) -0.2276(2) 0.51653(17) 0.0169(6) Uani 1 1 d .
O9 O 0.0639(3) 0.05825(19) 0.16937(17) 0.0138(5) Uani 1 1 d .
O10 O -0.1767(4) 0.0198(2) 0.1835(2) 0.0274(8) Uani 1 1 d .
O11 O 0.3515(3) -0.27885(18) -0.11079(16) 0.0113(5) Uani 1 1 d .
O12 O 0.1109(3) -0.26295(19) -0.14506(17) 0.0132(5) Uani 1 1 d .
O13 O 0.6185(3) 0.33760(18) 0.28860(16) 0.0110(5) Uani 1 1 d .
O14 O 0.8479(3) 0.37605(19) 0.31074(17) 0.0123(5) Uani 1 1 d .
O15 O 0.6310(3) 0.61003(19) -0.06736(17) 0.0129(5) Uani 1 1 d .
O16 O 0.7864(3) 0.69991(19) -0.02518(17) 0.0146(6) Uani 1 1 d .
O17 O -0.1214(4) 0.1906(2) 0.41006(18) 0.0186(6) Uani 1 1 d .
O18 O -0.2794(4) 0.1269(2) 0.5156(2) 0.0261(7) Uani 1 1 d .
O19 O -0.1289(3) 0.57070(19) 0.61770(17) 0.0135(5) Uani 1 1 d .
O20 O -0.3072(3) 0.53112(19) 0.72712(18) 0.0156(6) Uani 1 1 d .
N1 N 0.5606(4) -0.0388(2) 0.32562(19) 0.0095(6) Uani 1 1 d .
N2 N -0.0068(4) -0.1589(2) -0.0130(2) 0.0102(6) Uani 1 1 d .
N3 N 0.6046(4) 0.4612(2) 0.16000(19) 0.0087(6) Uani 1 1 d .
N4 N -0.1336(4) 0.3389(2) 0.49353(19) 0.0100(6) Uani 1 1 d .
C1 C 0.5384(4) -0.0714(3) 0.1825(2) 0.0095(7) Uani 1 1 d .
C2 C 0.5967(4) -0.1009(3) 0.2656(2) 0.0102(7) Uani 1 1 d .
C3 C 0.6816(5) -0.1858(3) 0.2778(2) 0.0163(8) Uani 1 1 d .
H3C H 0.7032 -0.2284 0.2342 0.020 Uiso 1 1 calc R
C4 C 0.7340(5) -0.2069(3) 0.3552(2) 0.0168(8) Uani 1 1 d .
H4C H 0.7947 -0.2637 0.3649 0.020 Uiso 1 1 calc R
C5 C 0.6961(4) -0.1435(3) 0.4184(2) 0.0109(7) Uani 1 1 d .
C6 C 0.6101(4) -0.0599(3) 0.4001(2) 0.0120(7) Uani 1 1 d .
H6 H 0.5858 -0.0160 0.4426 0.014 Uiso 1 1 calc R
C7 C 0.7407(4) -0.1611(3) 0.5054(2) 0.0107(7) Uani 1 1 d .
C8 C -0.0331(5) 0.0083(3) 0.1555(2) 0.0116(7) Uani 1 1 d .
C9 C 0.0334(4) -0.0700(3) 0.0991(2) 0.0107(7) Uani 1 1 d .
C10 C 0.1896(5) -0.1066(3) 0.0907(3) 0.0154(8) Uani 1 1 d .
H10 H 0.2563 -0.0887 0.1258 0.019 Uiso 1 1 calc R
C11 C 0.2471(4) -0.1707(3) 0.0295(3) 0.0153(8) Uani 1 1 d .
H11 H 0.3531 -0.1991 0.0234 0.018 Uiso 1 1 calc R
C12 C 0.1472(4) -0.1922(2) -0.0226(2) 0.0094(7) Uani 1 1 d .
C13 C -0.0623(4) -0.0999(3) 0.0482(2) 0.0116(7) Uani 1 1 d .
H13 H -0.1714 -0.0775 0.0574 0.014 Uiso 1 1 calc R
C14 C 0.2086(4) -0.2502(2) -0.0985(2) 0.0091(7) Uani 1 1 d .
C15 C 0.7295(4) 0.3852(3) 0.2738(2) 0.0084(7) Uani 1 1 d .
C16 C 0.7229(4) 0.4589(3) 0.2050(2) 0.0109(7) Uani 1 1 d .
C17 C 0.8340(5) 0.5180(3) 0.1858(3) 0.0157(8) Uani 1 1 d .
H17 H 0.9124 0.5175 0.2205 0.019 Uiso 1 1 calc R
C18 C 0.8296(5) 0.5782(3) 0.1150(3) 0.0169(8) Uani 1 1 d .
H18 H 0.9051 0.6192 0.1006 0.020 Uiso 1 1 calc R
C19 C 0.7132(5) 0.5772(3) 0.0663(2) 0.0131(7) Uani 1 1 d .
C20 C 0.6009(4) 0.5191(3) 0.0927(2) 0.0099(7) Uani 1 1 d .
H20 H 0.5173 0.5208 0.0613 0.012 Uiso 1 1 calc R
C21 C 0.7096(4) 0.6340(3) -0.0151(2) 0.0118(7) Uani 1 1 d .
C22 C -0.2054(5) 0.1898(3) 0.4834(3) 0.0162(8) Uani 1 1 d .
C23 C -0.2166(5) 0.2741(3) 0.5336(3) 0.0165(8) Uani 1 1 d .
C24 C -0.3046(6) 0.2836(3) 0.6147(3) 0.0288(11) Uani 1 1 d .
H24 H -0.3613 0.2366 0.6414 0.035 Uiso 1 1 calc R
C25 C -0.3084(6) 0.3633(3) 0.6563(3) 0.0292(11) Uani 1 1 d .
H25 H -0.3669 0.3713 0.7120 0.035 Uiso 1 1 calc R
C26 C -0.2249(5) 0.4310(3) 0.6148(3) 0.0168(8) Uani 1 1 d .
C27 C -0.1394(4) 0.4143(3) 0.5342(2) 0.0116(7) Uani 1 1 d .
H27 H -0.0810 0.4600 0.5062 0.014 Uiso 1 1 calc R
C28 C -0.2196(5) 0.5178(3) 0.6562(2) 0.0122(7) Uani 1 1 d .
O4W O -0.0719(4) 0.0098(3) 0.3614(2) 0.0328(8) Uani 1 1 d D
H4A H -0.033(6) -0.009(4) 0.4140(19) 0.049 Uiso 1 1 d D
H4B H -0.147(6) 0.063(3) 0.374(3) 0.049 Uiso 1 1 d D

loop_
_atom_site_aniso_label
_atom_site_aniso_U_11
_atom_site_aniso_U_22
_atom_site_aniso_U_33
_atom_site_aniso_U_23
_atom_site_aniso_U_13
_atom_site_aniso_U_12
Er1 0.00810(7) 0.00750(8) 0.00503(7) -0.00019(5) -0.00236(6) 0.00117(6)
Er2 0.00678(7) 0.00813(8) 0.00478(7) -0.00107(5) -0.00209(5) -0.00067(5)
Er3 0.00664(7) 0.00752(8) 0.00508(7) -0.00076(5) -0.00154(5) -0.00038(5)
Er4 0.00688(7) 0.00749(8) 0.00448(7) -0.00079(5) -0.00172(5) 0.00054(5)
O1W 0.0163(14) 0.0164(15) 0.0221(15) 0.0036(12) -0.0005(12) -0.0048(12)
O2W 0.0111(13) 0.0122(13) 0.0188(14) -0.0042(11) -0.0024(11) -0.0005(10)
O3W 0.0152(14) 0.0194(15) 0.0082(12) -0.0020(11) -0.0024(11) 0.0034(11)
O1 0.0071(12) 0.0097(12) 0.0069(11) -0.0012(9) -0.0011(9) 0.0002(9)
O2 0.0098(12) 0.0099(12) 0.0064(11) -0.0012(10) -0.0026(9) -0.0006(10)
O3 0.0072(12) 0.0093(12) 0.0077(12) -0.0001(10) -0.0016(9) -0.0014(9)
O4 0.0067(12) 0.0097(12) 0.0074(11) -0.0012(10) -0.0020(9) 0.0005(9)
O5 0.0121(13) 0.0139(13) 0.0067(12) -0.0006(10) -0.0032(10) 0.0039(10)
O6 0.0209(14) 0.0133(14) 0.0071(12) -0.0025(10) -0.0034(11) 0.0029(11)
O7 0.0233(15) 0.0152(14) 0.0074(12) 0.0004(10) -0.0027(11) 0.0043(11)
O8 0.0186(14) 0.0207(15) 0.0089(13) 0.0012(11) -0.0038(11) 0.0069(12)
O9 0.0206(14) 0.0122(13) 0.0106(13) -0.0020(10) -0.0039(11) -0.0066(11)
O10 0.0149(15) 0.0285(18) 0.039(2) -0.0243(15) 0.0061(14) -0.0043(13)
O11 0.0086(12) 0.0155(14) 0.0092(12) -0.0036(10) -0.0016(10) 0.0019(10)
O12 0.0086(12) 0.0180(14) 0.0142(13) -0.0080(11) -0.0048(10) 0.0015(10)
O13 0.0100(12) 0.0137(13) 0.0101(12) 0.0028(10) -0.0041(10) -0.0031(10)
O14 0.0091(12) 0.0157(14) 0.0126(13) 0.0005(11) -0.0065(10) 0.0015(10)
O15 0.0141(13) 0.0180(14) 0.0085(12) 0.0037(10) -0.0061(10) -0.0058(11)
O16 0.0208(14) 0.0153(14) 0.0105(13) 0.0039(11) -0.0067(11) -0.0088(11)
O17 0.0239(16) 0.0170(15) 0.0145(14) -0.0075(11) 0.0055(12) -0.0090(12)
O18 0.042(2) 0.0193(16) 0.0191(16) -0.0011(13) 0.0008(14) -0.0172(15)
O19 0.0150(13) 0.0126(13) 0.0119(13) -0.0050(10) 0.0031(10) -0.0034(11)
O20 0.0176(14) 0.0145(14) 0.0131(13) -0.0056(11) 0.0055(11) -0.0036(11)
N1 0.0106(15) 0.0114(15) 0.0058(14) -0.0004(11) -0.0025(11) 0.0019(12)
N2 0.0089(14) 0.0120(15) 0.0098(14) -0.0025(12) 0.0006(12) -0.0032(12)
N3 0.0092(14) 0.0098(15) 0.0080(14) 0.0017(11) -0.0041(11) -0.0016(11)
N4 0.0102(15) 0.0116(15) 0.0086(14) -0.0029(12) -0.0009(12) -0.0022(12)
C1 0.0093(16) 0.0126(18) 0.0064(16) 0.0008(13) -0.0011(13) -0.0017(13)
C2 0.0119(17) 0.0114(18) 0.0072(16) 0.0008(13) -0.0028(13) -0.0002(14)
C3 0.024(2) 0.0142(19) 0.0107(18) -0.0035(15) -0.0084(16) 0.0073(16)
C4 0.024(2) 0.016(2) 0.0084(17) -0.0015(15) -0.0067(15) 0.0074(16)
C5 0.0106(17) 0.0146(18) 0.0062(16) -0.0002(14) -0.0008(13) 0.0018(14)
C6 0.0137(18) 0.0159(19) 0.0052(16) -0.0019(14) -0.0007(13) 0.0017(14)
C7 0.0128(17) 0.0113(18) 0.0076(16) 0.0007(13) -0.0030(13) 0.0007(14)
C8 0.0159(18) 0.0111(18) 0.0087(16) -0.0032(14) -0.0028(14) -0.0025(14)
C9 0.0142(18) 0.0105(17) 0.0080(16) -0.0014(13) -0.0015(14) -0.0031(14)
C10 0.0164(19) 0.020(2) 0.0132(18) -0.0055(15) -0.0065(15) -0.0052(16)
C11 0.0077(17) 0.022(2) 0.0171(19) -0.0069(16) -0.0055(15) 0.0019(15)
C12 0.0102(17) 0.0084(17) 0.0103(16) -0.0021(13) -0.0035(13) -0.0006(13)
C13 0.0114(17) 0.0137(18) 0.0101(17) -0.0024(14) -0.0015(14) -0.0022(14)
C14 0.0115(17) 0.0091(17) 0.0071(15) -0.0003(13) -0.0013(13) -0.0027(13)
C15 0.0091(16) 0.0112(17) 0.0043(15) -0.0030(13) -0.0010(13) 0.0019(13)
C16 0.0104(17) 0.0133(18) 0.0095(16) 0.0008(14) -0.0046(14) -0.0007(14)
C17 0.019(2) 0.017(2) 0.0166(19) 0.0054(15) -0.0139(16) -0.0073(16)
C18 0.0150(19) 0.021(2) 0.0171(19) 0.0068(16) -0.0065(16) -0.0110(16)
C19 0.0197(19) 0.0129(18) 0.0077(16) 0.0018(14) -0.0048(14) -0.0038(15)
C20 0.0122(17) 0.0127(18) 0.0059(15) 0.0025(13) -0.0049(13) -0.0021(14)
C21 0.0125(17) 0.0123(18) 0.0101(17) 0.0030(14) -0.0020(14) -0.0016(14)
C22 0.019(2) 0.0142(19) 0.0153(19) 0.0002(15) -0.0014(16) -0.0046(16)
C23 0.019(2) 0.0137(19) 0.0161(19) -0.0003(15) 0.0007(16) -0.0038(15)
C24 0.043(3) 0.021(2) 0.021(2) -0.0045(18) 0.012(2) -0.018(2)
C25 0.039(3) 0.025(2) 0.021(2) -0.0084(19) 0.014(2) -0.015(2)
C26 0.019(2) 0.0141(19) 0.017(2) -0.0058(16) 0.0021(16) -0.0046(16)
C27 0.0121(17) 0.0096(17) 0.0125(17) -0.0011(14) 0.0020(14) -0.0044(14)
C28 0.0126(17) 0.0103(17) 0.0142(18) -0.0032(14) -0.0026(14) -0.0014(14)
O4W 0.0234(18) 0.036(2) 0.039(2) -0.0045(17) -0.0058(15) -0.0021(15)

loop_
_atom_type_symbol
_atom_type_description
_atom_type_scat_dispersion_real
_atom_type_scat_dispersion_imag
_atom_type_scat_source
C C 0.0033 0.0016 'International Tables Vol C Tables 4.2.6.8 and 6.1.1.4'
H H 0.0000 0.0000 'International Tables Vol C Tables 4.2.6.8 and 6.1.1.4'
N N 0.0061 0.0033 'International Tables Vol C Tables 4.2.6.8 and 6.1.1.4'
O O 0.0106 0.0060 'International Tables Vol C Tables 4.2.6.8 and 6.1.1.4'
Er Er -0.2586 4.9576 'International Tables Vol C Tables 4.2.6.8 and 6.1.1.4'

loop_
_geom_angle_atom_site_label_1
_geom_angle_atom_site_label_2
_geom_angle_atom_site_label_3
_geom_angle
_geom_angle_site_symmetry_1
_geom_angle_site_symmetry_3
O7 Er1 O3 91.84(10) 2_656 .
O7 Er1 O1 142.61(10) 2_656 .
O3 Er1 O1 71.72(9) . .
O7 Er1 O2W 95.63(10) 2_656 .
O3 Er1 O2W 143.08(9) . .
O1 Er1 O2W 80.76(9) . .
O7 Er1 O5 145.58(10) 2_656 .
O3 Er1 O5 103.02(9) . .
O1 Er1 O5 71.80(9) . .
O2W Er1 O5 90.82(9) . .
O7 Er1 O2 74.85(9) 2_656 .
O3 Er1 O2 70.68(9) . .
O1 Er1 O2 68.09(9) . .
O2W Er1 O2 76.53(9) . .
O5 Er1 O2 139.32(9) . .
O7 Er1 O1W 76.71(11) 2_656 .
O3 Er1 O1W 76.00(10) . .
O1 Er1 O1W 127.84(10) . .
O2W Er1 O1W 140.88(10) . .
O5 Er1 O1W 77.08(10) . .
O2 Er1 O1W 134.85(9) . .
O7 Er1 N1 83.46(10) 2_656 .
O3 Er1 N1 143.67(10) . .
O1 Er1 N1 129.41(9) . .
O2W Er1 N1 73.21(10) . .
O5 Er1 N1 66.14(9) . .
O2 Er1 N1 140.52(9) . .
O1W Er1 N1 67.85(10) . .
O7 Er1 Er2 130.02(7) 2_656 .
O3 Er1 Er2 39.02(6) . .
O1 Er1 Er2 37.63(6) . .
O2W Er1 Er2 118.39(7) . .
O5 Er1 Er2 73.72(6) . .
O2 Er1 Er2 78.75(6) . .
O1W Er1 Er2 94.01(7) . .
N1 Er1 Er2 138.54(7) . .
O7 Er1 Er4 70.05(7) 2_656 .
O3 Er1 Er4 35.99(6) . .
O1 Er1 Er4 77.84(6) . .
O2W Er1 Er4 115.01(7) . .
O5 Er1 Er4 136.08(6) . .
O2 Er1 Er4 38.55(6) . .
O1W Er1 Er4 98.53(7) . .
N1 Er1 Er4 152.65(7) . .
Er2 Er1 Er4 62.904(5) . .
O7 Er1 Er3 109.33(7) 2_656 .
O3 Er1 Er3 76.75(6) . .
O1 Er1 Er3 35.25(6) . .
O2W Er1 Er3 66.65(7) . .
O5 Er1 Er3 104.27(7) . .
O2 Er1 Er3 35.20(6) . .
O1W Er1 Er3 152.25(7) . .
N1 Er1 Er3 138.67(7) . .
Er2 Er1 Er3 60.888(5) . .
Er4 Er1 Er3 60.820(5) . .
O9 Er2 O16 146.20(9) . 2_665
O9 Er2 O12 89.84(10) . 2
O16 Er2 O12 88.79(10) 2_665 2
O9 Er2 O1 109.49(9) . .
O16 Er2 O1 88.54(9) 2_665 .
O12 Er2 O1 147.79(9) 2 .
O9 Er2 O3 68.63(9) . .
O16 Er2 O3 145.13(9) 2_665 .
O12 Er2 O3 94.24(9) 2 .
O1 Er2 O3 70.77(9) . .
O9 Er2 O4 133.47(9) . .
O16 Er2 O4 79.09(9) 2_665 .
O12 Er2 O4 78.35(9) 2 .
O1 Er2 O4 69.62(9) . .
O3 Er2 O4 67.62(9) . .
O9 Er2 O3W 78.64(10) . .
O16 Er2 O3W 81.22(10) 2_665 .
O12 Er2 O3W 140.68(9) 2 .
O1 Er2 O3W 70.28(9) . .
O3 Er2 O3W 115.38(9) . .
O4 Er2 O3W 135.42(9) . .
O9 Er2 N2 73.02(10) . 2
O16 Er2 N2 75.64(10) 2_665 2
O12 Er2 N2 65.96(9) 2 2
O1 Er2 N2 143.38(9) . 2
O3 Er2 N2 136.69(9) . 2
O4 Er2 N2 136.14(9) . 2
O3W Er2 N2 74.72(9) . 2
O9 Er2 Er1 77.48(7) . .
O16 Er2 Er1 126.36(7) 2_665 .
O12 Er2 Er1 131.65(7) 2 .
O1 Er2 Er1 37.99(6) . .
O3 Er2 Er1 37.62(6) . .
O4 Er2 Er1 77.70(6) . .
O3W Er2 Er1 82.65(6) . .
N2 Er2 Er1 145.65(7) 2 .
O9 Er2 Er3 138.43(7) . .
O16 Er2 Er3 71.06(7) 2_665 .
O12 Er2 Er3 114.69(7) 2 .
O1 Er2 Er3 35.22(6) . .
O3 Er2 Er3 76.19(6) . .
O4 Er2 Er3 37.79(6) . .
O3W Er2 Er3 97.86(7) . .
N2 Er2 Er3 146.64(7) 2 .
Er1 Er2 Er3 61.065(5) . .
O9 Er2 Er4 97.62(7) . .
O16 Er2 Er4 114.89(7) 2_665 .
O12 Er2 Er4 76.93(7) 2 .
O1 Er2 Er4 75.18(6) . .
O3 Er2 Er4 33.86(6) . .
O4 Er2 Er4 35.95(6) . .
O3W Er2 Er4 141.43(6) . .
N2 Er2 Er4 141.44(7) 2 .
Er1 Er2 Er4 59.334(5) . .
Er3 Er2 Er4 59.72(1) . .
O2 Er3 O20 86.31(9) . 2_566
O2 Er3 O1 70.36(9) . .
O20 Er3 O1 145.60(9) 2_566 .
O2 Er3 O15 145.68(9) . 2_665
O20 Er3 O15 97.77(10) 2_566 2_665
O1 Er3 O15 88.84(9) . 2_665
O2 Er3 O11 118.70(9) . 2_655
O20 Er3 O11 143.06(10) 2_566 2_655
O1 Er3 O11 71.32(9) . 2_655
O15 Er3 O11 76.96(9) 2_665 2_655
O2 Er3 O13 73.22(9) . .
O20 Er3 O13 84.34(10) 2_566 .
O1 Er3 O13 111.17(9) . .
O15 Er3 O13 141.00(9) 2_665 .
O11 Er3 O13 78.44(9) 2_655 .
O2 Er3 O4 70.36(9) . .
O20 Er3 O4 79.24(9) 2_566 .
O1 Er3 O4 69.42(9) . .
O15 Er3 O4 76.94(9) 2_665 .
O11 Er3 O4 132.71(9) 2_655 .
O13 Er3 O4 140.74(9) . .
O2 Er3 N3 134.77(9) . .
O20 Er3 N3 72.41(10) 2_566 .
O1 Er3 N3 141.72(9) . .
O15 Er3 N3 77.99(9) 2_665 .
O11 Er3 N3 70.73(10) 2_655 .
O13 Er3 N3 65.49(9) . .
O4 Er3 N3 138.82(9) . .
O2 Er3 Er2 77.59(6) . .
O20 Er3 Er2 116.66(7) 2_566 .
O1 Er3 Er2 35.23(6) . .
O15 Er3 Er2 70.12(7) 2_665 .
O11 Er3 Er2 96.17(6) 2_655 .
O13 Er3 Er2 142.69(6) . .
O4 Er3 Er2 37.57(6) . .
N3 Er3 Er2 147.63(7) . .
O2 Er3 Er1 37.24(6) . .
O20 Er3 Er1 123.05(7) 2_566 .
O1 Er3 Er1 35.58(6) . .
O15 Er3 Er1 123.77(7) 2_665 .
O11 Er3 Er1 87.80(7) 2_655 .
O13 Er3 Er1 84.73(6) . .
O4 Er3 Er1 75.16(6) . .
N3 Er3 Er1 145.81(7) . .
Er2 Er3 Er1 58.048(5) . .
O2 Er3 Er4 36.27(6) . .
O20 Er3 Er4 69.99(7) 2_566 .
O1 Er3 Er4 76.43(6) . .
O15 Er3 Er4 113.74(7) 2_665 .
O11 Er3 Er4 145.85(7) 2_655 .
O13 Er3 Er4 103.61(6) . .
O4 Er3 Er4 37.19(6) . .
N3 Er3 Er4 141.74(7) . .
Er2 Er3 Er4 61.232(5) . .
Er1 Er3 Er4 58.898(5) . .
O3 Er4 O14 108.77(9) . 1_455
O3 Er4 O19 145.18(9) . 2_566
O14 Er4 O19 83.87(10) 1_455 2_566
O3 Er4 O17 72.26(9) . .
O14 Er4 O17 83.59(11) 1_455 .
O19 Er4 O17 142.47(10) 2_566 .
O3 Er4 O8 96.44(9) . 2_656
O14 Er4 O8 143.77(10) 1_455 2_656
O19 Er4 O8 90.07(10) 2_566 2_656
O17 Er4 O8 79.75(11) . 2_656
O3 Er4 O2 70.97(9) . .
O14 Er4 O2 140.34(9) 1_455 .
O19 Er4 O2 78.76(9) 2_566 .
O17 Er4 O2 129.98(10) . .
O8 Er4 O2 72.01(9) 2_656 .
O3 Er4 O4 68.61(9) . .
O14 Er4 O4 74.26(9) 1_455 .
O19 Er4 O4 84.90(9) 2_566 .
O17 Er4 O4 124.89(9) . .
O8 Er4 O4 140.86(9) 2_656 .
O2 Er4 O4 68.93(8) . .
O3 Er4 N4 136.74(10) . .
O14 Er4 N4 74.50(10) 1_455 .
O19 Er4 N4 77.40(10) 2_566 .
O17 Er4 N4 65.18(10) . .
O8 Er4 N4 69.32(10) 2_656 .
O2 Er4 N4 134.02(9) . .
O4 Er4 N4 145.42(9) . .
O3 Er4 Er1 35.91(6) . .
O14 Er4 Er1 141.50(7) 1_455 .
O19 Er4 Er1 117.64(7) 2_566 .
O17 Er4 Er1 93.47(7) . .
O8 Er4 Er1 71.85(7) 2_656 .
O2 Er4 Er1 38.94(6) . .
O4 Er4 Er1 76.33(6) . .
N4 Er4 Er1 138.24(7) . .
O3 Er4 Er3 76.26(6) . .
O14 Er4 Er3 105.74(7) 1_455 .
O19 Er4 Er3 69.03(7) 2_566 .
O17 Er4 Er3 148.50(7) . .
O8 Er4 Er3 105.24(7) 2_656 .
O2 Er4 Er3 34.63(6) . .
O4 Er4 Er3 37.30(6) . .
N4 Er4 Er3 146.08(7) . .
Er1 Er4 Er3 60.282(5) . .
O3 Er4 Er2 34.98(6) . .
O14 Er4 Er2 83.99(7) 1_455 .
O19 Er4 Er2 120.47(7) 2_566 .
O17 Er4 Er2 93.12(7) . .
O8 Er4 Er2 128.63(7) 2_656 .
O2 Er4 Er2 74.90(6) . .
O4 Er4 Er2 35.85(6) . .
N4 Er4 Er2 150.63(7) . .
Er1 Er4 Er2 57.76(1) . .
Er3 Er4 Er2 59.044(5) . .
Er1 O1W H1A 122(3) . .
Er1 O1W H1B 115(3) . .
H1A O1W H1B 110(4) . .
Er1 O2W H2A 129(3) . .
Er1 O2W H2B 112(2) . .
H2A O2W H2B 110.0(15) . .
Er2 O3W H3A 136(2) . .
Er2 O3W H3B 113(2) . .
H3A O3W H3B 109.7(15) . .
Er3 O1 Er2 109.55(10) . .
Er3 O1 Er1 109.17(10) . .
Er2 O1 Er1 104.39(10) . .
Er3 O1 H1 105(3) . .
Er2 O1 H1 114(3) . .
Er1 O1 H1 115(3) . .
Er3 O2 Er4 109.10(10) . .
Er3 O2 Er1 107.56(10) . .
Er4 O2 Er1 102.51(10) . .
Er3 O2 H2 114(3) . .
Er4 O2 H2 108(3) . .
Er1 O2 H2 114(3) . .
Er1 O3 Er4 108.10(10) . .
Er1 O3 Er2 103.36(10) . .
Er4 O3 Er2 111.16(10) . .
Er1 O3 H3 109(3) . .
Er4 O3 H3 115(3) . .
Er2 O3 H3 110(3) . .
Er2 O4 Er4 108.20(10) . .
Er2 O4 Er3 104.64(9) . .
Er4 O4 Er3 105.51(9) . .
Er2 O4 H4 111(3) . .
Er4 O4 H4 114(3) . .
Er3 O4 H4 113(3) . .
C1 O5 Er1 124.0(2) . .
C7 O7 Er1 138.1(2) . 2_656
C7 O8 Er4 131.4(2) . 2_656
C8 O9 Er2 142.9(3) . .
C14 O11 Er3 149.8(2) . 2_655
C14 O12 Er2 126.6(2) . 2
C15 O13 Er3 124.5(2) . .
C15 O14 Er4 152.2(3) . 1_655
C21 O15 Er3 136.3(2) . 2_665
C21 O16 Er2 136.0(2) . 2_665
C22 O17 Er4 126.0(3) . .
C28 O19 Er4 136.9(2) . 2_566
C28 O20 Er3 133.6(3) . 2_566
C6 N1 C2 118.0(3) . .
C6 N1 Er1 124.0(2) . .
C2 N1 Er1 117.7(2) . .
C13 N2 C12 117.4(3) . .
C13 N2 Er2 127.2(2) . 2
C12 N2 Er2 114.4(2) . 2
C20 N3 C16 118.5(3) . .
C20 N3 Er3 124.8(2) . .
C16 N3 Er3 116.3(2) . .
C27 N4 C23 117.6(3) . .
C27 N4 Er4 126.2(3) . .
C23 N4 Er4 115.1(2) . .
O6 C1 O5 125.5(3) . .
O6 C1 C2 118.3(3) . .
O5 C1 C2 116.1(3) . .
N1 C2 C3 123.2(3) . .
N1 C2 C1 114.8(3) . .
C3 C2 C1 122.0(3) . .
C2 C3 C4 118.4(4) . .
C2 C3 H3C 120.8 . .
C4 C3 H3C 120.8 . .
C3 C4 C5 119.1(4) . .
C3 C4 H4C 120.5 . .
C5 C4 H4C 120.5 . .
C4 C5 C6 118.2(3) . .
C4 C5 C7 123.3(3) . .
C6 C5 C7 118.5(3) . .
N1 C6 C5 123.1(3) . .
N1 C6 H6 118.5 . .
C5 C6 H6 118.5 . .
O8 C7 O7 126.1(3) . .
O8 C7 C5 118.2(3) . .
O7 C7 C5 115.7(3) . .
O10 C8 O9 125.1(4) . .
O10 C8 C9 118.9(3) . .
O9 C8 C9 116.0(3) . .
C10 C9 C13 119.3(4) . .
C10 C9 C8 121.6(3) . .
C13 C9 C8 118.8(3) . .
C9 C10 C11 118.3(3) . .
C9 C10 H10 120.9 . .
C11 C10 H10 120.9 . .
C12 C11 C10 118.9(4) . .
C12 C11 H11 120.6 . .
C10 C11 H11 120.6 . .
N2 C12 C11 123.1(3) . .
N2 C12 C14 115.6(3) . .
C11 C12 C14 121.2(3) . .
N2 C13 C9 122.8(4) . .
N2 C13 H13 118.6 . .
C9 C13 H13 118.6 . .
O11 C14 O12 125.9(3) . .
O11 C14 C12 116.9(3) . .
O12 C14 C12 117.1(3) . .
O14 C15 O13 126.0(3) . .
O14 C15 C16 116.3(3) . .
O13 C15 C16 117.6(3) . .
N3 C16 C17 121.8(3) . .
N3 C16 C15 115.4(3) . .
C17 C16 C15 122.8(3) . .
C16 C17 C18 119.3(3) . .
C16 C17 H17 120.3 . .
C18 C17 H17 120.3 . .
C19 C18 C17 118.7(4) . .
C19 C18 H18 120.6 . .
C17 C18 H18 120.6 . .
C18 C19 C20 118.2(3) . .
C18 C19 C21 121.7(4) . .
C20 C19 C21 120.0(3) . .
N3 C20 C19 123.3(3) . .
N3 C20 H20 118.4 . .
C19 C20 H20 118.4 . .
O16 C21 O15 126.2(3) . .
O16 C21 C19 116.8(3) . .
O15 C21 C19 116.9(3) . .
O18 C22 O17 125.2(4) . .
O18 C22 C23 119.0(4) . .
O17 C22 C23 115.8(4) . .
N4 C23 C24 122.5(4) . .
N4 C23 C22 114.9(3) . .
C24 C23 C22 122.6(4) . .
C23 C24 C25 118.8(4) . .
C23 C24 H24 120.6 . .
C25 C24 H24 120.6 . .
C26 C25 C24 119.0(4) . .
C26 C25 H25 120.5 . .
C24 C25 H25 120.5 . .
C27 C26 C25 117.6(4) . .
C27 C26 C28 120.2(4) . .
C25 C26 C28 122.1(4) . .
N4 C27 C26 124.6(4) . .
N4 C27 H27 117.7 . .
C26 C27 H27 117.7 . .
O19 C28 O20 125.4(4) . .
O19 C28 C26 117.7(3) . .
O20 C28 C26 116.9(3) . .
H4A O4W H4B 106(4) . .

loop_
_geom_bond_atom_site_label_1
_geom_bond_atom_site_label_2
_geom_bond_distance
_geom_bond_site_symmetry_2
Er1 O7 2.258(3) 2_656
Er1 O3 2.304(2) .
Er1 O1 2.333(3) .
Er1 O2W 2.346(3) .
Er1 O5 2.358(3) .
Er1 O2 2.404(3) .
Er1 O1W 2.411(3) .
Er1 N1 2.485(3) .
Er1 Er2 3.6718(2) .
Er1 Er4 3.7339(3) .
Er1 Er3 3.7872(3) .
Er2 O9 2.281(3) .
Er2 O16 2.297(3) 2_665
Er2 O12 2.305(3) 2
Er2 O1 2.314(2) .
Er2 O3 2.376(2) .
Er2 O4 2.382(3) .
Er2 O3W 2.403(3) .
Er2 N2 2.581(3) 2
Er2 Er3 3.7808(3) .
Er2 Er4 3.8646(3) .
Er3 O2 2.290(3) .
Er3 O20 2.305(3) 2_566
Er3 O1 2.314(3) .
Er3 O15 2.321(3) 2_665
Er3 O11 2.341(3) 2_655
Er3 O13 2.375(2) .
Er3 O4 2.395(2) .
Er3 N3 2.552(3) .
Er3 Er4 3.8074(3) .
Er4 O3 2.309(3) .
Er4 O14 2.315(3) 1_455
Er4 O19 2.318(3) 2_566
Er4 O17 2.326(3) .
Er4 O8 2.363(3) 2_656
Er4 O2 2.383(3) .
Er4 O4 2.388(3) .
Er4 N4 2.561(3) .
O1W H1A 0.944(10) .
O1W H1B 0.96(4) .
O2W H2A 0.94(3) .
O2W H2B 0.95(3) .
O3W H3A 0.948(10) .
O3W H3B 0.95(3) .
O1 H1 0.95(3) .
O2 H2 0.94(4) .
O3 H3 0.93(3) .
O4 H4 0.95(3) .
O5 C1 1.276(5) .
O6 C1 1.248(4) .
O7 C7 1.262(5) .
O7 Er1 2.258(3) 2_656
O8 C7 1.258(5) .
O8 Er4 2.363(3) 2_656
O9 C8 1.261(5) .
O10 C8 1.243(5) .
O11 C14 1.241(4) .
O11 Er3 2.341(3) 2_655
O12 C14 1.266(4) .
O12 Er2 2.305(3) 2
O13 C15 1.262(5) .
O14 C15 1.261(4) .
O14 Er4 2.315(3) 1_655
O15 C21 1.266(5) .
O15 Er3 2.321(3) 2_665
O16 C21 1.254(5) .
O16 Er2 2.297(3) 2_665
O17 C22 1.267(5) .
O18 C22 1.246(5) .
O19 C28 1.252(5) .
O19 Er4 2.318(3) 2_566
O20 C28 1.259(5) .
O20 Er3 2.305(3) 2_566
N1 C6 1.336(5) .
N1 C2 1.344(5) .
N2 C13 1.337(5) .
N2 C12 1.347(5) .
N2 Er2 2.581(3) 2
N3 C20 1.332(5) .
N3 C16 1.350(4) .
N4 C27 1.327(5) .
N4 C23 1.350(5) .
C1 C2 1.517(5) .
C2 C3 1.389(5) .
C3 C4 1.391(5) .
C3 H3C 0.9500 .
C4 C5 1.394(5) .
C4 H4C 0.9500 .
C5 C6 1.399(5) .
C5 C7 1.501(5) .
C6 H6 0.9500 .
C8 C9 1.508(5) .
C9 C10 1.377(6) .
C9 C13 1.396(5) .
C10 C11 1.391(6) .
C10 H10 0.9500 .
C11 C12 1.386(5) .
C11 H11 0.9500 .
C12 C14 1.510(5) .
C13 H13 0.9500 .
C15 C16 1.501(5) .
C16 C17 1.383(5) .
C17 C18 1.397(5) .
C17 H17 0.9500 .
C18 C19 1.384(5) .
C18 H18 0.9500 .
C19 C20 1.392(5) .
C19 C21 1.503(5) .
C20 H20 0.9500 .
C22 C23 1.519(6) .
C23 C24 1.388(6) .
C24 C25 1.394(6) .
C24 H24 0.9500 .
C25 C26 1.393(6) .
C25 H25 0.9500 .
C26 C27 1.386(5) .
C26 C28 1.503(5) .
C27 H27 0.9500 .
O4W H4A 0.96(5) .
O4W H4B 0.96(5) .

loop_
_geom_hbond_atom_site_label_D
_geom_hbond_atom_site_label_H
_geom_hbond_atom_site_label_A
_geom_hbond_distance_DH
_geom_hbond_distance_HA
_geom_hbond_distance_DA
_geom_hbond_angle_DHA
_geom_hbond_site_symmetry_A
O1W H1A O4W 0.944(10) 1.750(19) 2.666(5) 163(5) .
O1W H1B O18 0.96(4) 1.83(4) 2.778(4) 170(4) 2_556
O2W H2A O13 0.94(3) 2.05(2) 2.907(4) 150(4) .
O2W H2B O10 0.95(3) 1.73(3) 2.655(4) 165(4) 1_655
O3W H3A O6 0.948(10) 1.754(13) 2.679(4) 164(4) 2_655
O3W H3B O5 0.95(3) 1.90(2) 2.764(4) 150(4) .
O4W H4B O17 0.96(5) 2.09(5) 2.809(5) 131(5) .
O4W H4B O18 0.96(5) 2.53(4) 3.237(5) 130(4) .

loop_
_geom_torsion_atom_site_label_1
_geom_torsion_atom_site_label_2
_geom_torsion_atom_site_label_3
_geom_torsion_atom_site_label_4
_geom_torsion
_geom_torsion_site_symmetry_1
_geom_torsion_site_symmetry_4
O7 Er1 Er2 O9 -85.28(12) 2_656 .
O3 Er1 Er2 O9 -71.15(12) . .
O1 Er1 Er2 O9 147.13(12) . .
O2W Er1 Er2 O9 147.90(11) . .
O5 Er1 Er2 O9 66.00(10) . .
O2 Er1 Er2 O9 -144.28(9) . .
O1W Er1 Er2 O9 -9.30(10) . .
N1 Er1 Er2 O9 51.26(13) . .
Er4 Er1 Er2 O9 -106.84(7) . .
Er3 Er1 Er2 O9 -176.84(7) . .
O7 Er1 Er2 O16 121.40(14) 2_656 2_665
O3 Er1 Er2 O16 135.54(14) . 2_665
O1 Er1 Er2 O16 -6.19(13) . 2_665
O2W Er1 Er2 O16 -5.42(12) . 2_665
O5 Er1 Er2 O16 -87.32(11) . 2_665
O2 Er1 Er2 O16 62.40(11) . 2_665
O1W Er1 Er2 O16 -162.61(12) . 2_665
N1 Er1 Er2 O16 -102.06(14) . 2_665
Er4 Er1 Er2 O16 99.85(9) . 2_665
Er3 Er1 Er2 O16 29.84(9) . 2_665
O7 Er1 Er2 O12 -6.90(14) 2_656 2
O3 Er1 Er2 O12 7.24(14) . 2
O1 Er1 Er2 O12 -134.49(14) . 2
O2W Er1 Er2 O12 -133.71(12) . 2
O5 Er1 Er2 O12 144.39(12) . 2
O2 Er1 Er2 O12 -65.89(11) . 2
O1W Er1 Er2 O12 69.09(12) . 2
N1 Er1 Er2 O12 129.64(14) . 2
Er4 Er1 Er2 O12 -28.45(9) . 2
Er3 Er1 Er2 O12 -98.45(9) . 2
O7 Er1 Er2 O1 127.59(14) 2_656 .
O3 Er1 Er2 O1 141.73(14) . .
O2W Er1 Er2 O1 0.77(13) . .
O5 Er1 Er2 O1 -81.13(12) . .
O2 Er1 Er2 O1 68.59(12) . .
O1W Er1 Er2 O1 -156.42(12) . .
N1 Er1 Er2 O1 -95.87(15) . .
Er4 Er1 Er2 O1 106.04(10) . .
Er3 Er1 Er2 O1 36.03(10) . .
O7 Er1 Er2 O3 -14.14(14) 2_656 .
O1 Er1 Er2 O3 -141.73(14) . .
O2W Er1 Er2 O3 -140.95(13) . .
O5 Er1 Er2 O3 137.15(12) . .
O2 Er1 Er2 O3 -73.13(12) . .
O1W Er1 Er2 O3 61.85(12) . .
N1 Er1 Er2 O3 122.40(15) . .
Er4 Er1 Er2 O3 -35.69(10) . .
Er3 Er1 Er2 O3 -105.69(10) . .
O7 Er1 Er2 O4 55.04(12) 2_656 .
O3 Er1 Er2 O4 69.18(12) . .
O1 Er1 Er2 O4 -72.55(12) . .
O2W Er1 Er2 O4 -71.78(10) . .
O5 Er1 Er2 O4 -153.68(9) . .
O2 Er1 Er2 O4 -3.96(9) . .
O1W Er1 Er2 O4 131.03(10) . .
N1 Er1 Er2 O4 -168.42(13) . .
Er4 Er1 Er2 O4 33.49(6) . .
Er3 Er1 Er2 O4 -36.52(6) . .
O7 Er1 Er2 O3W -165.22(12) 2_656 .
O3 Er1 Er2 O3W -151.08(12) . .
O1 Er1 Er2 O3W 67.19(12) . .
O2W Er1 Er2 O3W 67.97(11) . .
O5 Er1 Er2 O3W -13.93(10) . .
O2 Er1 Er2 O3W 135.79(9) . .
O1W Er1 Er2 O3W -89.23(10) . .
N1 Er1 Er2 O3W -28.68(13) . .
Er4 Er1 Er2 O3W 173.23(7) . .
Er3 Er1 Er2 O3W 103.23(7) . .
O7 Er1 Er2 N2 -116.48(16) 2_656 2
O3 Er1 Er2 N2 -102.35(16) . 2
O1 Er1 Er2 N2 115.93(16) . 2
O2W Er1 Er2 N2 116.70(14) . 2
O5 Er1 Er2 N2 34.80(14) . 2
O2 Er1 Er2 N2 -175.48(14) . 2
O1W Er1 Er2 N2 -40.50(14) . 2
N1 Er1 Er2 N2 20.06(16) . 2
Er4 Er1 Er2 N2 -138.04(12) . 2
Er3 Er1 Er2 N2 151.96(12) . 2
O7 Er1 Er2 Er3 91.56(10) 2_656 .
O3 Er1 Er2 Er3 105.69(10) . .
O1 Er1 Er2 Er3 -36.03(10) . .
O2W Er1 Er2 Er3 -35.26(8) . .
O5 Er1 Er2 Er3 -117.16(7) . .
O2 Er1 Er2 Er3 32.56(6) . .
O1W Er1 Er2 Er3 167.55(7) . .
N1 Er1 Er2 Er3 -131.90(11) . .
Er4 Er1 Er2 Er3 70.005(5) . .
O7 Er1 Er2 Er4 21.55(10) 2_656 .
O3 Er1 Er2 Er4 35.69(10) . .
O1 Er1 Er2 Er4 -106.04(10) . .
O2W Er1 Er2 Er4 -105.26(8) . .
O5 Er1 Er2 Er4 172.84(7) . .
O2 Er1 Er2 Er4 -37.44(6) . .
O1W Er1 Er2 Er4 97.54(7) . .
N1 Er1 Er2 Er4 158.09(11) . .
Er3 Er1 Er2 Er4 -70.005(5) . .
O9 Er2 Er3 O2 -29.92(12) . .
O16 Er2 Er3 O2 170.50(10) 2_665 .
O12 Er2 Er3 O2 91.00(10) 2 .
O1 Er2 Er3 O2 -73.45(13) . .
O3 Er2 Er3 O2 2.67(9) . .
O4 Er2 Er3 O2 73.84(12) . .
O3W Er2 Er3 O2 -111.63(9) . .
N2 Er2 Er3 O2 174.27(14) 2 .
Er1 Er2 Er3 O2 -34.57(6) . .
Er4 Er2 Er3 O2 34.82(6) . .
O9 Er2 Er3 O20 -109.31(13) . 2_566
O16 Er2 Er3 O20 91.11(11) 2_665 2_566
O12 Er2 Er3 O20 11.61(11) 2 2_566
O1 Er2 Er3 O20 -152.84(13) . 2_566
O3 Er2 Er3 O20 -76.71(10) . 2_566
O4 Er2 Er3 O20 -5.54(13) . 2_566
O3W Er2 Er3 O20 168.98(10) . 2_566
N2 Er2 Er3 O20 94.88(15) 2 2_566
Er1 Er2 Er3 O20 -113.96(8) . 2_566
Er4 Er2 Er3 O20 -44.57(8) . 2_566
O9 Er2 Er3 O1 43.53(15) . .
O16 Er2 Er3 O1 -116.05(13) 2_665 .
O12 Er2 Er3 O1 164.45(13) 2 .
O3 Er2 Er3 O1 76.12(13) . .
O4 Er2 Er3 O1 147.29(15) . .
O3W Er2 Er3 O1 -38.18(13) . .
N2 Er2 Er3 O1 -112.28(17) 2 .
Er1 Er2 Er3 O1 38.88(11) . .
Er4 Er2 Er3 O1 108.27(11) . .
O9 Er2 Er3 O15 161.88(13) . 2_665
O16 Er2 Er3 O15 2.30(11) 2_665 2_665
O12 Er2 Er3 O15 -77.20(11) 2 2_665
O1 Er2 Er3 O15 118.35(13) . 2_665
O3 Er2 Er3 O15 -165.53(10) . 2_665
O4 Er2 Er3 O15 -94.36(12) . 2_665
O3W Er2 Er3 O15 80.17(10) . 2_665
N2 Er2 Er3 O15 6.07(15) 2 2_665
Er1 Er2 Er3 O15 157.23(7) . 2_665
Er4 Er2 Er3 O15 -133.38(7) . 2_665
O9 Er2 Er3 O11 88.17(13) . 2_655
O16 Er2 Er3 O11 -71.42(10) 2_665 2_655
O12 Er2 Er3 O11 -150.92(10) 2 2_655
O1 Er2 Er3 O11 44.64(13) . 2_655
O3 Er2 Er3 O11 120.76(9) . 2_655
O4 Er2 Er3 O11 -168.07(12) . 2_655
O3W Er2 Er3 O11 6.45(9) . 2_655
N2 Er2 Er3 O11 -67.64(14) 2 2_655
Er1 Er2 Er3 O11 83.52(7) . 2_655
Er4 Er2 Er3 O11 152.90(7) . 2_655
O9 Er2 Er3 O13 9.15(15) . .
O16 Er2 Er3 O13 -150.43(13) 2_665 .
O12 Er2 Er3 O13 130.07(13) 2 .
O1 Er2 Er3 O13 -34.38(15) . .
O3 Er2 Er3 O13 41.74(12) . .
O4 Er2 Er3 O13 112.91(15) . .
O3W Er2 Er3 O13 -72.56(13) . .
N2 Er2 Er3 O13 -146.66(17) 2 .
Er1 Er2 Er3 O13 4.50(11) . .
Er4 Er2 Er3 O13 73.89(11) . .
O9 Er2 Er3 O4 -103.77(15) . .
O16 Er2 Er3 O4 96.65(13) 2_665 .
O12 Er2 Er3 O4 17.15(13) 2 .
O1 Er2 Er3 O4 -147.29(15) . .
O3 Er2 Er3 O4 -71.17(12) . .
O3W Er2 Er3 O4 174.52(12) . .
N2 Er2 Er3 O4 100.43(16) 2 .
Er1 Er2 Er3 O4 -108.41(10) . .
Er4 Er2 Er3 O4 -39.03(10) . .
O9 Er2 Er3 N3 151.46(17) . .
O16 Er2 Er3 N3 -8.12(15) 2_665 .
O12 Er2 Er3 N3 -87.62(15) 2 .
O1 Er2 Er3 N3 107.93(17) . .
O3 Er2 Er3 N3 -175.95(14) . .
O4 Er2 Er3 N3 -104.78(16) . .
O3W Er2 Er3 N3 69.75(15) . .
N2 Er2 Er3 N3 -4.35(18) 2 .
Er1 Er2 Er3 N3 146.81(13) . .
Er4 Er2 Er3 N3 -143.80(13) . .
O9 Er2 Er3 Er1 4.65(11) . .
O16 Er2 Er3 Er1 -154.93(8) 2_665 .
O12 Er2 Er3 Er1 125.56(8) 2 .
O1 Er2 Er3 Er1 -38.88(11) . .
O3 Er2 Er3 Er1 37.24(6) . .
O4 Er2 Er3 Er1 108.41(10) . .
O3W Er2 Er3 Er1 -77.07(7) . .
N2 Er2 Er3 Er1 -151.16(13) 2 .
Er4 Er2 Er3 Er1 69.385(5) . .
O9 Er2 Er3 Er4 -64.74(11) . .
O16 Er2 Er3 Er4 135.68(8) 2_665 .
O12 Er2 Er3 Er4 56.18(8) 2 .
O1 Er2 Er3 Er4 -108.27(11) . .
O3 Er2 Er3 Er4 -32.14(6) . .
O4 Er2 Er3 Er4 39.03(10) . .
O3W Er2 Er3 Er4 -146.45(7) . .
N2 Er2 Er3 Er4 139.46(13) 2 .
Er1 Er2 Er3 Er4 -69.385(5) . .
O7 Er1 Er3 O2 -12.08(13) 2_656 .
O3 Er1 Er3 O2 75.19(12) . .
O1 Er1 Er3 O2 152.18(15) . .
O2W Er1 Er3 O2 -99.89(13) . .
O5 Er1 Er3 O2 175.49(12) . .
O1W Er1 Er3 O2 86.18(19) . .
N1 Er1 Er3 O2 -114.56(15) . .
Er2 Er1 Er3 O2 113.70(10) . .
Er4 Er1 Er3 O2 40.33(10) . .
O7 Er1 Er3 O20 -22.78(12) 2_656 2_566
O3 Er1 Er3 O20 64.49(11) . 2_566
O1 Er1 Er3 O20 141.49(14) . 2_566
O2W Er1 Er3 O20 -110.58(12) . 2_566
O5 Er1 Er3 O20 164.80(11) . 2_566
O2 Er1 Er3 O20 -10.69(13) . 2_566
O1W Er1 Er3 O20 75.48(18) . 2_566
N1 Er1 Er3 O20 -125.26(14) . 2_566
Er2 Er1 Er3 O20 103.00(9) . 2_566
Er4 Er1 Er3 O20 29.63(9) . 2_566
O7 Er1 Er3 O1 -164.26(13) 2_656 .
O3 Er1 Er3 O1 -77.00(12) . .
O2W Er1 Er3 O1 107.93(13) . .
O5 Er1 Er3 O1 23.31(12) . .
O2 Er1 Er3 O1 -152.18(15) . .
O1W Er1 Er3 O1 -66.00(19) . .
N1 Er1 Er3 O1 93.25(15) . .
Er2 Er1 Er3 O1 -38.48(11) . .
Er4 Er1 Er3 O1 -111.86(11) . .
O7 Er1 Er3 O15 -151.74(12) 2_656 2_665
O3 Er1 Er3 O15 -64.47(10) . 2_665
O1 Er1 Er3 O15 12.52(13) . 2_665
O2W Er1 Er3 O15 120.45(11) . 2_665
O5 Er1 Er3 O15 35.83(11) . 2_665
O2 Er1 Er3 O15 -139.66(13) . 2_665
O1W Er1 Er3 O15 -53.48(18) . 2_665
N1 Er1 Er3 O15 105.78(13) . 2_665
Er2 Er1 Er3 O15 -25.96(8) . 2_665
Er4 Er1 Er3 O15 -99.33(8) . 2_665
O7 Er1 Er3 O11 135.55(10) 2_656 2_655
O3 Er1 Er3 O11 -137.18(9) . 2_655
O1 Er1 Er3 O11 -60.18(12) . 2_655
O2W Er1 Er3 O11 47.75(10) . 2_655
O5 Er1 Er3 O11 -36.87(9) . 2_655
O2 Er1 Er3 O11 147.63(12) . 2_655
O1W Er1 Er3 O11 -126.19(17) . 2_655
N1 Er1 Er3 O11 33.07(12) . 2_655
Er2 Er1 Er3 O11 -98.67(6) . 2_655
Er4 Er1 Er3 O11 -172.04(6) . 2_655
O7 Er1 Er3 O13 56.96(10) 2_656 .
O3 Er1 Er3 O13 144.23(9) . .
O1 Er1 Er3 O13 -138.78(12) . .
O2W Er1 Er3 O13 -30.85(10) . .
O5 Er1 Er3 O13 -115.47(9) . .
O2 Er1 Er3 O13 69.04(12) . .
O1W Er1 Er3 O13 155.22(17) . .
N1 Er1 Er3 O13 -45.52(12) . .
Er2 Er1 Er3 O13 -177.26(7) . .
Er4 Er1 Er3 O13 109.37(7) . .
O7 Er1 Er3 O4 -89.02(10) 2_656 .
O3 Er1 Er3 O4 -1.75(9) . .
O1 Er1 Er3 O4 75.24(12) . .
O2W Er1 Er3 O4 -176.83(10) . .
O5 Er1 Er3 O4 98.55(9) . .
O2 Er1 Er3 O4 -76.94(12) . .
O1W Er1 Er3 O4 9.24(17) . .
N1 Er1 Er3 O4 168.50(12) . .
Er2 Er1 Er3 O4 36.76(6) . .
Er4 Er1 Er3 O4 -36.61(6) . .
O7 Er1 Er3 N3 85.66(15) 2_656 .
O3 Er1 Er3 N3 172.93(14) . .
O1 Er1 Er3 N3 -110.08(16) . .
O2W Er1 Er3 N3 -2.15(14) . .
O5 Er1 Er3 N3 -86.77(14) . .
O2 Er1 Er3 N3 97.74(16) . .
O1W Er1 Er3 N3 -176.1(2) . .
N1 Er1 Er3 N3 -16.82(16) . .
Er2 Er1 Er3 N3 -148.56(12) . .
Er4 Er1 Er3 N3 138.07(12) . .
O7 Er1 Er3 Er2 -125.78(8) 2_656 .
O3 Er1 Er3 Er2 -38.51(6) . .
O1 Er1 Er3 Er2 38.48(11) . .
O2W Er1 Er3 Er2 146.42(8) . .
O5 Er1 Er3 Er2 61.80(6) . .
O2 Er1 Er3 Er2 -113.70(10) . .
O1W Er1 Er3 Er2 -27.52(16) . .
N1 Er1 Er3 Er2 131.74(11) . .
Er4 Er1 Er3 Er2 -73.372(5) . .
O7 Er1 Er3 Er4 -52.41(8) 2_656 .
O3 Er1 Er3 Er4 34.86(6) . .
O1 Er1 Er3 Er4 111.86(11) . .
O2W Er1 Er3 Er4 -140.21(8) . .
O5 Er1 Er3 Er4 135.17(6) . .
O2 Er1 Er3 Er4 -40.33(10) . .
O1W Er1 Er3 Er4 45.85(16) . .
N1 Er1 Er3 Er4 -154.89(11) . .
Er2 Er1 Er3 Er4 73.372(5) . .
O7 Er1 Er4 O3 -123.90(14) 2_656 .
O1 Er1 Er4 O3 75.57(12) . .
O2W Er1 Er4 O3 149.21(13) . .
O5 Er1 Er4 O3 28.74(15) . .
O2 Er1 Er4 O3 145.56(15) . .
O1W Er1 Er4 O3 -51.47(13) . .
N1 Er1 Er4 O3 -108.80(19) . .
Er2 Er1 Er4 O3 38.68(11) . .
Er3 Er1 Er4 O3 108.79(11) . .
O7 Er1 Er4 O14 -155.15(14) 2_656 1_455
O3 Er1 Er4 O14 -31.25(16) . 1_455
O1 Er1 Er4 O14 44.32(13) . 1_455
O2W Er1 Er4 O14 117.96(14) . 1_455
O5 Er1 Er4 O14 -2.50(15) . 1_455
O2 Er1 Er4 O14 114.32(15) . 1_455
O1W Er1 Er4 O14 -82.71(13) . 1_455
N1 Er1 Er4 O14 -140.04(19) . 1_455
Er2 Er1 Er4 O14 7.43(11) . 1_455
Er3 Er1 Er4 O14 77.54(11) . 1_455
O7 Er1 Er4 O19 87.14(11) 2_656 2_566
O3 Er1 Er4 O19 -148.95(13) . 2_566
O1 Er1 Er4 O19 -73.39(10) . 2_566
O2W Er1 Er4 O19 0.25(11) . 2_566
O5 Er1 Er4 O19 -120.21(12) . 2_566
O2 Er1 Er4 O19 -3.39(12) . 2_566
O1W Er1 Er4 O19 159.58(11) . 2_566
N1 Er1 Er4 O19 102.25(18) . 2_566
Er2 Er1 Er4 O19 -110.27(8) . 2_566
Er3 Er1 Er4 O19 -40.16(8) . 2_566
O7 Er1 Er4 O17 -71.09(11) 2_656 .
O3 Er1 Er4 O17 52.82(13) . .
O1 Er1 Er4 O17 128.38(10) . .
O2W Er1 Er4 O17 -157.98(11) . .
O5 Er1 Er4 O17 81.56(12) . .
O2 Er1 Er4 O17 -161.62(12) . .
O1W Er1 Er4 O17 1.35(10) . .
N1 Er1 Er4 O17 -55.98(17) . .
Er2 Er1 Er4 O17 91.50(7) . .
Er3 Er1 Er4 O17 161.61(7) . .
O7 Er1 Er4 O8 6.94(11) 2_656 2_656
O3 Er1 Er4 O8 130.84(13) . 2_656
O1 Er1 Er4 O8 -153.59(10) . 2_656
O2W Er1 Er4 O8 -79.95(11) . 2_656
O5 Er1 Er4 O8 159.59(13) . 2_656
O2 Er1 Er4 O8 -83.59(12) . 2_656
O1W Er1 Er4 O8 79.37(11) . 2_656
N1 Er1 Er4 O8 22.05(18) . 2_656
Er2 Er1 Er4 O8 169.52(8) . 2_656
Er3 Er1 Er4 O8 -120.37(8) . 2_656
O7 Er1 Er4 O2 90.53(13) 2_656 .
O3 Er1 Er4 O2 -145.56(15) . .
O1 Er1 Er4 O2 -70.00(11) . .
O2W Er1 Er4 O2 3.64(12) . .
O5 Er1 Er4 O2 -116.82(14) . .
O1W Er1 Er4 O2 162.97(12) . .
N1 Er1 Er4 O2 105.64(18) . .
Er2 Er1 Er4 O2 -106.88(9) . .
Er3 Er1 Er4 O2 -36.77(9) . .
O7 Er1 Er4 O4 163.81(10) 2_656 .
O3 Er1 Er4 O4 -72.29(12) . .
O1 Er1 Er4 O4 3.28(9) . .
O2W Er1 Er4 O4 76.92(10) . .
O5 Er1 Er4 O4 -43.54(11) . .
O2 Er1 Er4 O4 73.28(11) . .
O1W Er1 Er4 O4 -123.75(10) . .
N1 Er1 Er4 O4 178.92(17) . .
Er2 Er1 Er4 O4 -33.60(6) . .
Er3 Er1 Er4 O4 36.50(6) . .
O7 Er1 Er4 N4 -15.38(13) 2_656 .
O3 Er1 Er4 N4 108.52(15) . .
O1 Er1 Er4 N4 -175.91(12) . .
O2W Er1 Er4 N4 -102.27(13) . .
O5 Er1 Er4 N4 137.27(14) . .
O2 Er1 Er4 N4 -105.92(14) . .
O1W Er1 Er4 N4 57.05(13) . .
N1 Er1 Er4 N4 -0.28(19) . .
Er2 Er1 Er4 N4 147.20(10) . .
Er3 Er1 Er4 N4 -142.69(10) . .
O7 Er1 Er4 Er3 127.31(8) 2_656 .
O3 Er1 Er4 Er3 -108.79(11) . .
O1 Er1 Er4 Er3 -33.22(6) . .
O2W Er1 Er4 Er3 40.41(8) . .
O5 Er1 Er4 Er3 -80.05(10) . .
O2 Er1 Er4 Er3 36.77(9) . .
O1W Er1 Er4 Er3 -160.26(7) . .
N1 Er1 Er4 Er3 142.41(16) . .
Er2 Er1 Er4 Er3 -70.109(5) . .
O7 Er1 Er4 Er2 -162.58(8) 2_656 .
O3 Er1 Er4 Er2 -38.68(11) . .
O1 Er1 Er4 Er2 36.89(6) . .
O2W Er1 Er4 Er2 110.52(8) . .
O5 Er1 Er4 Er2 -9.94(10) . .
O2 Er1 Er4 Er2 106.88(9) . .
O1W Er1 Er4 Er2 -90.15(7) . .
N1 Er1 Er4 Er2 -147.48(16) . .
Er3 Er1 Er4 Er2 70.109(5) . .
O2 Er3 Er4 O3 -76.31(12) . .
O20 Er3 Er4 O3 171.31(10) 2_566 .
O1 Er3 Er4 O3 -1.11(9) . .
O15 Er3 Er4 O3 81.49(10) 2_665 .
O11 Er3 Er4 O3 -20.59(13) 2_655 .
O13 Er3 Er4 O3 -110.00(9) . .
O4 Er3 Er4 O3 72.62(12) . .
N3 Er3 Er4 O3 -177.52(12) . .
Er2 Er3 Er4 O3 33.19(6) . .
Er1 Er3 Er4 O3 -34.86(6) . .
O2 Er3 Er4 O14 177.71(13) . 1_455
O20 Er3 Er4 O14 65.34(11) 2_566 1_455
O1 Er3 Er4 O14 -107.09(9) . 1_455
O15 Er3 Er4 O14 -24.49(10) 2_665 1_455
O11 Er3 Er4 O14 -126.57(13) 2_655 1_455
O13 Er3 Er4 O14 144.02(10) . 1_455
O4 Er3 Er4 O14 -33.36(12) . 1_455
N3 Er3 Er4 O14 76.50(13) . 1_455
Er2 Er3 Er4 O14 -72.79(7) . 1_455
Er1 Er3 Er4 O14 -140.84(7) . 1_455
O2 Er3 Er4 O19 100.82(13) . 2_566
O20 Er3 Er4 O19 -11.55(11) 2_566 2_566
O1 Er3 Er4 O19 176.02(10) . 2_566
O15 Er3 Er4 O19 -101.38(11) 2_665 2_566
O11 Er3 Er4 O19 156.54(13) 2_655 2_566
O13 Er3 Er4 O19 67.13(10) . 2_566
O4 Er3 Er4 O19 -110.25(13) . 2_566
N3 Er3 Er4 O19 -0.39(13) . 2_566
Er2 Er3 Er4 O19 -149.68(8) . 2_566
Er1 Er3 Er4 O19 142.27(8) . 2_566
O2 Er3 Er4 O17 -78.52(18) . .
O20 Er3 Er4 O17 169.10(17) 2_566 .
O1 Er3 Er4 O17 -3.32(16) . .
O15 Er3 Er4 O17 79.28(17) 2_665 .
O11 Er3 Er4 O17 -22.80(19) 2_655 .
O13 Er3 Er4 O17 -112.21(17) . .
O4 Er3 Er4 O17 70.41(18) . .
N3 Er3 Er4 O17 -179.73(18) . .
Er2 Er3 Er4 O17 30.98(15) . .
Er1 Er3 Er4 O17 -37.07(15) . .
O2 Er3 Er4 O8 16.73(13) . 2_656
O20 Er3 Er4 O8 -95.64(11) 2_566 2_656
O1 Er3 Er4 O8 91.93(10) . 2_656
O15 Er3 Er4 O8 174.53(11) 2_665 2_656
O11 Er3 Er4 O8 72.45(13) 2_655 2_656
O13 Er3 Er4 O8 -16.96(10) . 2_656
O4 Er3 Er4 O8 165.66(13) . 2_656
N3 Er3 Er4 O8 -84.48(13) . 2_656
Er2 Er3 Er4 O8 126.23(8) . 2_656
Er1 Er3 Er4 O8 58.19(8) . 2_656
O20 Er3 Er4 O2 -112.37(13) 2_566 .
O1 Er3 Er4 O2 75.20(12) . .
O15 Er3 Er4 O2 157.80(13) 2_665 .
O11 Er3 Er4 O2 55.72(15) 2_655 .
O13 Er3 Er4 O2 -33.69(13) . .
O4 Er3 Er4 O2 148.93(15) . .
N3 Er3 Er4 O2 -101.21(15) . .
Er2 Er3 Er4 O2 109.50(11) . .
Er1 Er3 Er4 O2 41.45(11) . .
O2 Er3 Er4 O4 -148.93(15) . .
O20 Er3 Er4 O4 98.69(13) 2_566 .
O1 Er3 Er4 O4 -73.73(12) . .
O15 Er3 Er4 O4 8.87(13) 2_665 .
O11 Er3 Er4 O4 -93.21(15) 2_655 .
O13 Er3 Er4 O4 177.38(12) . .
N3 Er3 Er4 O4 109.86(15) . .
Er2 Er3 Er4 O4 -39.43(10) . .
Er1 Er3 Er4 O4 -107.48(10) . .
O2 Er3 Er4 N4 92.20(17) . .
O20 Er3 Er4 N4 -20.17(15) 2_566 .
O1 Er3 Er4 N4 167.40(14) . .
O15 Er3 Er4 N4 -110.00(15) 2_665 .
O11 Er3 Er4 N4 147.92(17) 2_655 .
O13 Er3 Er4 N4 58.51(14) . .
O4 Er3 Er4 N4 -118.87(16) . .
N3 Er3 Er4 N4 -9.01(16) . .
Er2 Er3 Er4 N4 -158.30(13) . .
Er1 Er3 Er4 N4 133.65(13) . .
O2 Er3 Er4 Er1 -41.45(11) . .
O20 Er3 Er4 Er1 -153.83(8) 2_566 .
O1 Er3 Er4 Er1 33.75(6) . .
O15 Er3 Er4 Er1 116.35(8) 2_665 .
O11 Er3 Er4 Er1 14.27(11) 2_655 .
O13 Er3 Er4 Er1 -75.14(7) . .
O4 Er3 Er4 Er1 107.48(10) . .
N3 Er3 Er4 Er1 -142.66(11) . .
Er2 Er3 Er4 Er1 68.046(5) . .
O2 Er3 Er4 Er2 -109.50(11) . .
O20 Er3 Er4 Er2 138.13(8) 2_566 .
O1 Er3 Er4 Er2 -34.30(6) . .
O15 Er3 Er4 Er2 48.30(8) 2_665 .
O11 Er3 Er4 Er2 -53.78(11) 2_655 .
O13 Er3 Er4 Er2 -143.19(7) . .
O4 Er3 Er4 Er2 39.43(10) . .
N3 Er3 Er4 Er2 149.29(11) . .
Er1 Er3 Er4 Er2 -68.046(5) . .
O9 Er2 Er4 O3 30.77(13) . .
O16 Er2 Er4 O3 -158.73(13) 2_665 .
O12 Er2 Er4 O3 118.83(13) 2 .
O1 Er2 Er4 O3 -77.46(13) . .
O4 Er2 Er4 O3 -153.06(15) . .
O3W Er2 Er4 O3 -50.55(16) . .
N2 Er2 Er4 O3 103.02(16) 2 .
Er1 Er2 Er4 O3 -39.74(11) . .
Er3 Er2 Er4 O3 -111.97(11) . .
O9 Er2 Er4 O14 -104.85(10) . 1_455
O16 Er2 Er4 O14 65.65(10) 2_665 1_455
O12 Er2 Er4 O14 -16.79(10) 2 1_455
O1 Er2 Er4 O14 146.92(10) . 1_455
O3 Er2 Er4 O14 -135.62(13) . 1_455
O4 Er2 Er4 O14 71.32(12) . 1_455
O3W Er2 Er4 O14 173.84(13) . 1_455
N2 Er2 Er4 O14 -32.60(13) 2 1_455
Er1 Er2 Er4 O14 -175.35(7) . 1_455
Er3 Er2 Er4 O14 112.41(7) . 1_455
O9 Er2 Er4 O19 175.90(11) . 2_566
O16 Er2 Er4 O19 -13.60(11) 2_665 2_566
O12 Er2 Er4 O19 -96.05(11) 2 2_566
O1 Er2 Er4 O19 67.67(10) . 2_566
O3 Er2 Er4 O19 145.13(13) . 2_566
O4 Er2 Er4 O19 -7.93(13) . 2_566
O3W Er2 Er4 O19 94.58(14) . 2_566
N2 Er2 Er4 O19 -111.85(14) 2 2_566
Er1 Er2 Er4 O19 105.39(8) . 2_566
Er3 Er2 Er4 O19 33.16(8) . 2_566
O9 Er2 Er4 O17 -21.64(11) . .
O16 Er2 Er4 O17 148.86(11) 2_665 .
O12 Er2 Er4 O17 66.42(11) 2 .
O1 Er2 Er4 O17 -129.87(10) . .
O3 Er2 Er4 O17 -52.41(13) . .
O4 Er2 Er4 O17 154.53(13) . .
O3W Er2 Er4 O17 -102.95(14) . .
N2 Er2 Er4 O17 50.61(14) 2 .
Er1 Er2 Er4 O17 -92.14(8) . .
Er3 Er2 Er4 O17 -164.38(8) . .
O9 Er2 Er4 O8 57.73(12) . 2_656
O16 Er2 Er4 O8 -131.77(12) 2_665 2_656
O12 Er2 Er4 O8 145.79(12) 2 2_656
O1 Er2 Er4 O8 -50.50(12) . 2_656
O3 Er2 Er4 O8 26.96(14) . 2_656
O4 Er2 Er4 O8 -126.10(14) . 2_656
O3W Er2 Er4 O8 -23.59(15) . 2_656
N2 Er2 Er4 O8 129.98(15) 2 2_656
Er1 Er2 Er4 O8 -12.78(10) . 2_656
Er3 Er2 Er4 O8 -85.01(10) . 2_656
O9 Er2 Er4 O2 109.04(10) . .
O16 Er2 Er4 O2 -80.46(10) 2_665 .
O12 Er2 Er4 O2 -162.90(10) 2 .
O1 Er2 Er4 O2 0.81(9) . .
O3 Er2 Er4 O2 78.27(12) . .
O4 Er2 Er4 O2 -74.79(12) . .
O3W Er2 Er4 O2 27.72(13) . .
N2 Er2 Er4 O2 -178.71(13) 2 .
Er1 Er2 Er4 O2 38.53(6) . .
Er3 Er2 Er4 O2 -33.70(6) . .
O9 Er2 Er4 O4 -176.17(12) . .
O16 Er2 Er4 O4 -5.67(13) 2_665 .
O12 Er2 Er4 O4 -88.11(12) 2 .
O1 Er2 Er4 O4 75.60(12) . .
O3 Er2 Er4 O4 153.06(15) . .
O3W Er2 Er4 O4 102.52(15) . .
N2 Er2 Er4 O4 -103.92(15) 2 .
Er1 Er2 Er4 O4 113.32(10) . .
Er3 Er2 Er4 O4 41.09(10) . .
O9 Er2 Er4 N4 -62.14(16) . .
O16 Er2 Er4 N4 108.36(17) 2_665 .
O12 Er2 Er4 N4 25.92(17) 2 .
O1 Er2 Er4 N4 -170.37(16) . .
O3 Er2 Er4 N4 -92.91(18) . .
O4 Er2 Er4 N4 114.03(18) . .
O3W Er2 Er4 N4 -143.45(19) . .
N2 Er2 Er4 N4 10.11(19) 2 .
Er1 Er2 Er4 N4 -132.64(15) . .
Er3 Er2 Er4 N4 155.12(15) . .
O9 Er2 Er4 Er1 70.51(7) . .
O16 Er2 Er4 Er1 -118.99(8) 2_665 .
O12 Er2 Er4 Er1 158.57(7) 2 .
O1 Er2 Er4 Er1 -37.72(7) . .
O3 Er2 Er4 Er1 39.74(11) . .
O4 Er2 Er4 Er1 -113.32(10) . .
O3W Er2 Er4 Er1 -10.81(11) . .
N2 Er2 Er4 Er1 142.76(12) 2 .
Er3 Er2 Er4 Er1 -72.233(6) . .
O9 Er2 Er4 Er3 142.74(7) . .
O16 Er2 Er4 Er3 -46.76(8) 2_665 .
O12 Er2 Er4 Er3 -129.20(7) 2 .
O1 Er2 Er4 Er3 34.51(7) . .
O3 Er2 Er4 Er3 111.97(11) . .
O4 Er2 Er4 Er3 -41.09(10) . .
O3W Er2 Er4 Er3 61.42(11) . .
N2 Er2 Er4 Er3 -145.01(12) 2 .
Er1 Er2 Er4 Er3 72.233(6) . .
O2 Er3 O1 Er2 96.29(11) . .
O20 Er3 O1 Er2 46.2(2) 2_566 .
O15 Er3 O1 Er2 -55.87(11) 2_665 .
O11 Er3 O1 Er2 -132.49(12) 2_655 .
O13 Er3 O1 Er2 158.47(10) . .
O4 Er3 O1 Er2 20.60(9) . .
N3 Er3 O1 Er2 -124.68(13) . .
Er1 Er3 O1 Er2 113.74(15) . .
Er4 Er3 O1 Er2 58.90(8) . .
O2 Er3 O1 Er1 -17.45(9) . .
O20 Er3 O1 Er1 -67.51(19) 2_566 .
O15 Er3 O1 Er1 -169.61(11) 2_665 .
O11 Er3 O1 Er1 113.77(12) 2_655 .
O13 Er3 O1 Er1 44.72(12) . .
O4 Er3 O1 Er1 -93.14(11) . .
N3 Er3 O1 Er1 121.57(13) . .
Er2 Er3 O1 Er1 -113.74(15) . .
Er4 Er3 O1 Er1 -54.84(8) . .
O9 Er2 O1 Er3 -151.00(10) . .
O16 Er2 O1 Er3 58.22(11) 2_665 .
O12 Er2 O1 Er3 -27.2(2) 2 .
O3 Er2 O1 Er3 -93.19(11) . .
O4 Er2 O1 Er3 -20.68(9) . .
O3W Er2 O1 Er3 139.42(13) . .
N2 Er2 O1 Er3 121.47(15) 2 .
Er1 Er2 O1 Er3 -116.80(14) . .
Er4 Er2 O1 Er3 -58.03(8) . .
O9 Er2 O1 Er1 -34.20(12) . .
O16 Er2 O1 Er1 175.02(11) 2_665 .
O12 Er2 O1 Er1 89.61(19) 2 .
O3 Er2 O1 Er1 23.61(9) . .
O4 Er2 O1 Er1 96.12(11) . .
O3W Er2 O1 Er1 -103.78(11) . .
N2 Er2 O1 Er1 -121.73(14) 2 .
Er3 Er2 O1 Er1 116.80(14) . .
Er4 Er2 O1 Er1 58.77(7) . .
O7 Er1 O1 Er3 24.9(2) 2_656 .
O3 Er1 O1 Er3 92.81(11) . .
O2W Er1 O1 Er3 -62.25(11) . .
O5 Er1 O1 Er3 -156.19(12) . .
O2 Er1 O1 Er3 16.86(9) . .
O1W Er1 O1 Er3 147.41(11) . .
N1 Er1 O1 Er3 -121.42(12) . .
Er2 Er1 O1 Er3 117.06(14) . .
Er4 Er1 O1 Er3 55.99(8) . .
O7 Er1 O1 Er2 -92.14(17) 2_656 .
O3 Er1 O1 Er2 -24.25(9) . .
O2W Er1 O1 Er2 -179.31(11) . .
O5 Er1 O1 Er2 86.75(11) . .
O2 Er1 O1 Er2 -100.21(11) . .
O1W Er1 O1 Er2 30.35(15) . .
N1 Er1 O1 Er2 121.52(12) . .
Er4 Er1 O1 Er2 -61.07(7) . .
Er3 Er1 O1 Er2 -117.06(14) . .
O20 Er3 O2 Er4 60.54(11) 2_566 .
O1 Er3 O2 Er4 -93.74(11) . .
O15 Er3 O2 Er4 -37.8(2) 2_665 .
O11 Er3 O2 Er4 -148.07(9) 2_655 .
O13 Er3 O2 Er4 145.73(12) . .
O4 Er3 O2 Er4 -19.34(9) . .
N3 Er3 O2 Er4 121.17(12) . .
Er2 Er3 O2 Er4 -57.79(8) . .
Er1 Er3 O2 Er4 -110.49(14) . .
O20 Er3 O2 Er1 171.03(11) 2_566 .
O1 Er3 O2 Er1 16.76(9) . .
O15 Er3 O2 Er1 72.65(19) 2_665 .
O11 Er3 O2 Er1 -37.58(13) 2_655 .
O13 Er3 O2 Er1 -103.77(11) . .
O4 Er3 O2 Er1 91.15(11) . .
N3 Er3 O2 Er1 -128.33(12) . .
Er2 Er3 O2 Er1 52.71(7) . .
Er4 Er3 O2 Er1 110.49(14) . .
O3 Er4 O2 Er3 93.28(11) . .
O14 Er4 O2 Er3 -3.45(19) 1_455 .
O19 Er4 O2 Er3 -69.24(11) 2_566 .
O17 Er4 O2 Er3 138.07(11) . .
O8 Er4 O2 Er3 -163.02(13) 2_656 .
O4 Er4 O2 Er3 19.58(9) . .
N4 Er4 O2 Er3 -129.15(12) . .
Er1 Er4 O2 Er3 113.82(13) . .
Er2 Er4 O2 Er3 56.86(8) . .
O3 Er4 O2 Er1 -20.54(9) . .
O14 Er4 O2 Er1 -117.28(13) 1_455 .
O19 Er4 O2 Er1 176.94(11) 2_566 .
O17 Er4 O2 Er1 24.25(15) . .
O8 Er4 O2 Er1 83.16(11) 2_656 .
O4 Er4 O2 Er1 -94.24(10) . .
N4 Er4 O2 Er1 117.03(12) . .
Er3 Er4 O2 Er1 -113.82(13) . .
Er2 Er4 O2 Er1 -56.97(7) . .
O7 Er1 O2 Er3 168.19(13) 2_656 .
O3 Er1 O2 Er3 -94.33(11) . .
O1 Er1 O2 Er3 -16.87(9) . .
O2W Er1 O2 Er3 68.44(11) . .
O5 Er1 O2 Er3 -6.71(18) . .
O1W Er1 O2 Er3 -139.06(12) . .
N1 Er1 O2 Er3 109.15(14) . .
Er2 Er1 O2 Er3 -54.65(8) . .
Er4 Er1 O2 Er3 -114.95(13) . .
O7 Er1 O2 Er4 -76.86(11) 2_656 .
O3 Er1 O2 Er4 20.62(9) . .
O1 Er1 O2 Er4 98.07(10) . .
O2W Er1 O2 Er4 -176.61(11) . .
O5 Er1 O2 Er4 108.24(13) . .
O1W Er1 O2 Er4 -24.11(17) . .
N1 Er1 O2 Er4 -135.90(13) . .
Er2 Er1 O2 Er4 60.29(7) . .
Er3 Er1 O2 Er4 114.95(13) . .
O7 Er1 O3 Er4 51.31(12) 2_656 .
O1 Er1 O3 Er4 -94.43(11) . .
O2W Er1 O3 Er4 -50.58(19) . .
O5 Er1 O3 Er4 -159.98(10) . .
O2 Er1 O3 Er4 -21.93(9) . .
O1W Er1 O3 Er4 127.13(12) . .
N1 Er1 O3 Er4 132.76(14) . .
Er2 Er1 O3 Er4 -117.90(14) . .
Er3 Er1 O3 Er4 -58.12(8) . .
O7 Er1 O3 Er2 169.22(11) 2_656 .
O1 Er1 O3 Er2 23.47(9) . .
O2W Er1 O3 Er2 67.32(18) . .
O5 Er1 O3 Er2 -42.08(11) . .
O2 Er1 O3 Er2 95.97(10) . .
O1W Er1 O3 Er2 -114.97(11) . .
N1 Er1 O3 Er2 -109.34(15) . .
Er4 Er1 O3 Er2 117.90(14) . .
Er3 Er1 O3 Er2 59.78(7) . .
O14 Er4 O3 Er1 160.06(10) 1_455 .
O19 Er4 O3 Er1 53.1(2) 2_566 .
O17 Er4 O3 Er1 -123.39(13) . .
O8 Er4 O3 Er1 -46.34(12) 2_656 .
O2 Er4 O3 Er1 22.08(9) . .
O4 Er4 O3 Er1 96.22(11) . .
N4 Er4 O3 Er1 -112.85(13) . .
Er3 Er4 O3 Er1 57.82(8) . .
Er2 Er4 O3 Er1 112.78(15) . .
O14 Er4 O3 Er2 47.28(13) 1_455 .
O19 Er4 O3 Er2 -59.6(2) 2_566 .
O17 Er4 O3 Er2 123.83(13) . .
O8 Er4 O3 Er2 -159.12(11) 2_656 .
O2 Er4 O3 Er2 -90.70(11) . .
O4 Er4 O3 Er2 -16.56(9) . .
N4 Er4 O3 Er2 134.38(12) . .
Er1 Er4 O3 Er2 -112.78(15) . .
Er3 Er4 O3 Er2 -54.96(8) . .
O9 Er2 O3 Er1 97.25(12) . .
O16 Er2 O3 Er1 -80.61(18) 2_665 .
O12 Er2 O3 Er1 -174.58(10) 2 .
O1 Er2 O3 Er1 -23.81(9) . .
O4 Er2 O3 Er1 -99.03(11) . .
O3W Er2 O3 Er1 32.06(13) . .
N2 Er2 O3 Er1 126.54(12) 2 .
Er3 Er2 O3 Er1 -60.18(7) . .
Er4 Er2 O3 Er1 -115.74(14) . .
O9 Er2 O3 Er4 -147.01(13) . .
O16 Er2 O3 Er4 35.1(2) 2_665 .
O12 Er2 O3 Er4 -58.84(12) 2 .
O1 Er2 O3 Er4 91.93(11) . .
O4 Er2 O3 Er4 16.72(9) . .
O3W Er2 O3 Er4 147.81(10) . .
N2 Er2 O3 Er4 -117.71(13) 2 .
Er1 Er2 O3 Er4 115.74(14) . .
Er3 Er2 O3 Er4 55.56(8) . .
O9 Er2 O4 Er4 5.24(17) . .
O16 Er2 O4 Er4 174.76(12) 2_665 .
O12 Er2 O4 Er4 83.74(11) 2 .
O1 Er2 O4 Er4 -92.72(11) . .
O3 Er2 O4 Er4 -15.84(9) . .
O3W Er2 O4 Er4 -119.88(12) . .
N2 Er2 O4 Er4 119.17(12) 2 .
Er1 Er2 O4 Er4 -53.94(7) . .
Er3 Er2 O4 Er4 -112.14(13) . .
O9 Er2 O4 Er3 117.37(12) . .
O16 Er2 O4 Er3 -73.10(10) 2_665 .
O12 Er2 O4 Er3 -164.12(12) 2 .
O1 Er2 O4 Er3 19.42(9) . .
O3 Er2 O4 Er3 96.30(11) . .
O3W Er2 O4 Er3 -7.74(17) . .
N2 Er2 O4 Er3 -128.70(12) 2 .
Er1 Er2 O4 Er3 58.20(7) . .
Er4 Er2 O4 Er3 112.14(13) . .
O3 Er4 O4 Er2 16.20(9) . .
O14 Er4 O4 Er2 -101.80(11) 1_455 .
O19 Er4 O4 Er2 173.14(11) 2_566 .
O17 Er4 O4 Er2 -31.57(15) . .
O8 Er4 O4 Er2 89.31(16) 2_656 .
O2 Er4 O4 Er2 93.24(11) . .
N4 Er4 O4 Er2 -127.88(14) . .
Er1 Er4 O4 Er2 53.07(7) . .
Er3 Er4 O4 Er2 111.55(13) . .
O3 Er4 O4 Er3 -95.35(11) . .
O14 Er4 O4 Er3 146.64(12) 1_455 .
O19 Er4 O4 Er3 61.59(10) 2_566 .
O17 Er4 O4 Er3 -143.12(11) . .
O8 Er4 O4 Er3 -22.24(19) 2_656 .
O2 Er4 O4 Er3 -18.32(9) . .
N4 Er4 O4 Er3 120.57(14) . .
Er1 Er4 O4 Er3 -58.49(7) . .
Er2 Er4 O4 Er3 -111.55(13) . .
O2 Er3 O4 Er2 -95.14(11) . .
O20 Er3 O4 Er2 174.96(12) 2_566 .
O1 Er3 O4 Er2 -19.45(9) . .
O15 Er3 O4 Er2 74.28(10) 2_665 .
O11 Er3 O4 Er2 16.24(16) 2_655 .
O13 Er3 O4 Er2 -118.08(13) . .
N3 Er3 O4 Er2 128.15(12) . .
Er1 Er3 O4 Er2 -56.39(7) . .
Er4 Er3 O4 Er2 -114.05(13) . .
O2 Er3 O4 Er4 18.91(9) . .
O20 Er3 O4 Er4 -70.99(11) 2_566 .
O1 Er3 O4 Er4 94.60(11) . .
O15 Er3 O4 Er4 -171.67(12) 2_665 .
O11 Er3 O4 Er4 130.29(11) 2_655 .
O13 Er3 O4 Er4 -4.03(19) . .
N3 Er3 O4 Er4 -117.80(13) . .
Er2 Er3 O4 Er4 114.05(13) . .
Er1 Er3 O4 Er4 57.66(7) . .
O7 Er1 O5 C1 -19.7(4) 2_656 .
O3 Er1 O5 C1 -133.0(3) . .
O1 Er1 O5 C1 161.5(3) . .
O2W Er1 O5 C1 81.5(3) . .
O2 Er1 O5 C1 151.5(3) . .
O1W Er1 O5 C1 -61.0(3) . .
N1 Er1 O5 C1 10.3(3) . .
Er2 Er1 O5 C1 -159.1(3) . .
Er4 Er1 O5 C1 -149.9(2) . .
Er3 Er1 O5 C1 147.6(3) . .
O16 Er2 O9 C8 -43.8(5) 2_665 .
O12 Er2 O9 C8 43.8(4) 2 .
O1 Er2 O9 C8 -162.5(4) . .
O3 Er2 O9 C8 138.4(4) . .
O4 Er2 O9 C8 117.5(4) . .
O3W Er2 O9 C8 -98.3(4) . .
N2 Er2 O9 C8 -21.0(4) 2 .
Er1 Er2 O9 C8 176.8(4) . .
Er3 Er2 O9 C8 172.6(4) . .
Er4 Er2 O9 C8 120.6(4) . .
O2 Er3 O13 C15 -168.5(3) . .
O20 Er3 O13 C15 -80.7(3) 2_566 .
O1 Er3 O13 C15 131.0(3) . .
O15 Er3 O13 C15 14.7(4) 2_665 .
O11 Er3 O13 C15 66.5(3) 2_655 .
O4 Er3 O13 C15 -146.0(3) . .
N3 Er3 O13 C15 -7.5(3) . .
Er2 Er3 O13 C15 151.5(2) . .
Er1 Er3 O13 C15 155.3(3) . .
Er4 Er3 O13 C15 -148.5(3) . .
O3 Er4 O17 C22 156.2(4) . .
O14 Er4 O17 C22 -91.8(3) 1_455 .
O19 Er4 O17 C22 -20.6(4) 2_566 .
O8 Er4 O17 C22 55.9(3) 2_656 .
O2 Er4 O17 C22 111.8(3) . .
O4 Er4 O17 C22 -157.5(3) . .
N4 Er4 O17 C22 -15.9(3) . .
Er1 Er4 O17 C22 126.8(3) . .
Er3 Er4 O17 C22 158.4(3) . .
Er2 Er4 O17 C22 -175.4(3) . .
O7 Er1 N1 C6 -18.9(3) 2_656 .
O3 Er1 N1 C6 -103.1(3) . .
O1 Er1 N1 C6 141.3(3) . .
O2W Er1 N1 C6 79.0(3) . .
O5 Er1 N1 C6 177.6(3) . .
O2 Er1 N1 C6 37.5(4) . .
O1W Er1 N1 C6 -97.2(3) . .
Er2 Er1 N1 C6 -166.9(2) . .
Er4 Er1 N1 C6 -33.2(4) . .
Er3 Er1 N1 C6 93.0(3) . .
O7 Er1 N1 C2 155.4(3) 2_656 .
O3 Er1 N1 C2 71.3(3) . .
O1 Er1 N1 C2 -44.4(3) . .
O2W Er1 N1 C2 -106.6(3) . .
O5 Er1 N1 C2 -8.0(3) . .
O2 Er1 N1 C2 -148.1(2) . .
O1W Er1 N1 C2 77.2(3) . .
Er2 Er1 N1 C2 7.5(3) . .
Er4 Er1 N1 C2 141.2(2) . .
Er3 Er1 N1 C2 -92.6(3) . .
O2 Er3 N3 C20 -157.9(3) . .
O20 Er3 N3 C20 -92.1(3) 2_566 .
O1 Er3 N3 C20 82.6(3) . .
O15 Er3 N3 C20 10.2(3) 2_665 .
O11 Er3 N3 C20 90.4(3) 2_655 .
O13 Er3 N3 C20 176.2(3) . .
O4 Er3 N3 C20 -43.4(4) . .
Er2 Er3 N3 C20 20.2(4) . .
Er1 Er3 N3 C20 144.5(2) . .
Er4 Er3 N3 C20 -103.1(3) . .
O2 Er3 N3 C16 29.3(3) . .
O20 Er3 N3 C16 95.2(3) 2_566 .
O1 Er3 N3 C16 -90.2(3) . .
O15 Er3 N3 C16 -162.6(3) 2_665 .
O11 Er3 N3 C16 -82.4(3) 2_655 .
O13 Er3 N3 C16 3.4(2) . .
O4 Er3 N3 C16 143.9(2) . .
Er2 Er3 N3 C16 -152.6(2) . .
Er1 Er3 N3 C16 -28.3(3) . .
Er4 Er3 N3 C16 84.2(3) . .
O3 Er4 N4 C27 169.8(3) . .
O14 Er4 N4 C27 -89.1(3) 1_455 .
O19 Er4 N4 C27 -2.0(3) 2_566 .
O17 Er4 N4 C27 -179.1(3) . .
O8 Er4 N4 C27 92.9(3) 2_656 .
O2 Er4 N4 C27 58.4(4) . .
O4 Er4 N4 C27 -63.0(4) . .
Er1 Er4 N4 C27 115.6(3) . .
Er3 Er4 N4 C27 6.2(4) . .
Er2 Er4 N4 C27 -133.5(3) . .
O3 Er4 N4 C23 2.4(3) . .
O14 Er4 N4 C23 103.5(3) 1_455 .
O19 Er4 N4 C23 -169.4(3) 2_566 .
O17 Er4 N4 C23 13.5(3) . .
O8 Er4 N4 C23 -74.5(3) 2_656 .
O2 Er4 N4 C23 -109.0(3) . .
O4 Er4 N4 C23 129.5(3) . .
Er1 Er4 N4 C23 -51.8(3) . .
Er3 Er4 N4 C23 -161.2(2) . .
Er2 Er4 N4 C23 59.1(3) . .
Er1 O5 C1 O6 169.4(3) . .
Er1 O5 C1 C2 -11.0(4) . .
C6 N1 C2 C3 0.6(6) . .
Er1 N1 C2 C3 -174.2(3) . .
C6 N1 C2 C1 -179.2(3) . .
Er1 N1 C2 C1 6.1(4) . .
O6 C1 C2 N1 -177.8(3) . .
O5 C1 C2 N1 2.5(5) . .
O6 C1 C2 C3 2.5(6) . .
O5 C1 C2 C3 -177.2(4) . .
N1 C2 C3 C4 -1.2(6) . .
C1 C2 C3 C4 178.5(4) . .
C2 C3 C4 C5 1.7(6) . .
C3 C4 C5 C6 -1.8(6) . .
C3 C4 C5 C7 177.2(4) . .
C2 N1 C6 C5 -0.6(6) . .
Er1 N1 C6 C5 173.8(3) . .
C4 C5 C6 N1 1.2(6) . .
C7 C5 C6 N1 -177.8(3) . .
Er4 O8 C7 O7 5.0(6) 2_656 .
Er4 O8 C7 C5 -175.2(2) 2_656 .
Er1 O7 C7 O8 -21.6(7) 2_656 .
Er1 O7 C7 C5 158.6(3) 2_656 .
C4 C5 C7 O8 14.8(6) . .
C6 C5 C7 O8 -166.2(4) . .
C4 C5 C7 O7 -165.3(4) . .
C6 C5 C7 O7 13.6(5) . .
Er2 O9 C8 O10 -74.5(6) . .
Er2 O9 C8 C9 104.4(4) . .
O10 C8 C9 C10 -156.5(4) . .
O9 C8 C9 C10 24.6(5) . .
O10 C8 C9 C13 29.7(6) . .
O9 C8 C9 C13 -149.2(4) . .
C13 C9 C10 C11 1.9(6) . .
C8 C9 C10 C11 -171.9(4) . .
C9 C10 C11 C12 2.5(6) . .
C13 N2 C12 C11 2.3(6) . .
Er2 N2 C12 C11 172.0(3) 2 .
C13 N2 C12 C14 -173.4(3) . .
Er2 N2 C12 C14 -3.7(4) 2 .
C10 C11 C12 N2 -4.8(6) . .
C10 C11 C12 C14 170.7(4) . .
C12 N2 C13 C9 2.4(6) . .
Er2 N2 C13 C9 -165.7(3) 2 .
C10 C9 C13 N2 -4.5(6) . .
C8 C9 C13 N2 169.4(3) . .
Er3 O11 C14 O12 15.9(8) 2_655 .
Er3 O11 C14 C12 -161.9(3) 2_655 .
Er2 O12 C14 O11 -171.7(3) 2 .
Er2 O12 C14 C12 6.2(5) 2 .
N2 C12 C14 O11 177.2(3) . .
C11 C12 C14 O11 1.4(5) . .
N2 C12 C14 O12 -0.8(5) . .
C11 C12 C14 O12 -176.6(4) . .
Er4 O14 C15 O13 50.0(7) 1_655 .
Er4 O14 C15 C16 -129.0(5) 1_655 .
Er3 O13 C15 O14 -168.7(3) . .
Er3 O13 C15 C16 10.2(4) . .
C20 N3 C16 C17 3.5(6) . .
Er3 N3 C16 C17 176.8(3) . .
C20 N3 C16 C15 -173.5(3) . .
Er3 N3 C16 C15 -0.3(4) . .
O14 C15 C16 N3 173.1(3) . .
O13 C15 C16 N3 -6.0(5) . .
O14 C15 C16 C17 -4.0(5) . .
O13 C15 C16 C17 177.0(4) . .
N3 C16 C17 C18 -3.8(6) . .
C15 C16 C17 C18 173.1(4) . .
C16 C17 C18 C19 0.3(6) . .
C17 C18 C19 C20 3.2(6) . .
C17 C18 C19 C21 -174.4(4) . .
C16 N3 C20 C19 0.2(6) . .
Er3 N3 C20 C19 -172.4(3) . .
C18 C19 C20 N3 -3.6(6) . .
C21 C19 C20 N3 174.1(4) . .
Er2 O16 C21 O15 -6.0(7) 2_665 .
Er2 O16 C21 C19 173.0(3) 2_665 .
Er3 O15 C21 O16 0.7(7) 2_665 .
Er3 O15 C21 C19 -178.3(3) 2_665 .
C18 C19 C21 O16 -19.4(6) . .
C20 C19 C21 O16 163.0(4) . .
C18 C19 C21 O15 159.7(4) . .
C20 C19 C21 O15 -17.9(6) . .
Er4 O17 C22 O18 -165.6(3) . .
Er4 O17 C22 C23 15.6(5) . .
C27 N4 C23 C24 -0.6(6) . .
Er4 N4 C23 C24 167.9(4) . .
C27 N4 C23 C22 179.7(3) . .
Er4 N4 C23 C22 -11.7(4) . .
O18 C22 C23 N4 -179.5(4) . .
O17 C22 C23 N4 -0.7(6) . .
O18 C22 C23 C24 0.8(7) . .
O17 C22 C23 C24 179.7(4) . .
N4 C23 C24 C25 0.4(8) . .
C22 C23 C24 C25 -180.0(5) . .
C23 C24 C25 C26 0.6(8) . .
C24 C25 C26 C27 -1.2(7) . .
C24 C25 C26 C28 -178.3(5) . .
C23 N4 C27 C26 -0.1(6) . .
Er4 N4 C27 C26 -167.2(3) . .
C25 C26 C27 N4 1.0(7) . .
C28 C26 C27 N4 178.2(4) . .
Er4 O19 C28 O20 0.0(6) 2_566 .
Er4 O19 C28 C26 180.0(3) 2_566 .
Er3 O20 C28 O19 26.1(6) 2_566 .
Er3 O20 C28 C26 -153.9(3) 2_566 .
C27 C26 C28 O19 -4.2(6) . .
C25 C26 C28 O19 172.9(4) . .
C27 C26 C28 O20 175.8(4) . .
C25 C26 C28 O20 -7.1(6) . .
